data_7211011
loop_
_publ_author_name
'Gao, Wen-Yang'
'Zhang, Zhuxiu'
'Cash, Lindsay'
'Wojtas, Lukasz'
'Chen, Yu-Sheng'
'Ma, Shengqian'

_publ_section_title
;
 Two rare indium-based porous metal--metalloporphyrin frameworks
 exhibiting interesting CO2 uptake
;
_journal_issue 45
_journal_name_full CrystEngComm
_journal_page_first 9320
_journal_paper_doi 10.1039/c3ce41090k
_journal_volume 15
_journal_year 2013
_chemical_formula_moiety In
_chemical_formula_sum 'C72 H40 In2 N4 O10'
_chemical_formula_weight 1350.72
_chemical_melting_point Not
_chemical_name_common MMPF-8
_chemical_name_systematic
; 
 ? 
;
_space_group_IT_number 9
_symmetry_cell_setting monoclinic
_symmetry_space_group_name_Hall 'C -2yc'
_symmetry_space_group_name_H-M 'C 1 c 1'
_atom_sites_solution_hydrogens geom
_atom_sites_solution_primary direct
_atom_sites_solution_secondary difmap
_audit_creation_method SHELXL-97
_cell_angle_alpha 90.00
_cell_angle_beta 92.6350(10)
_cell_angle_gamma 90.00
_cell_formula_units_Z 16
_cell_length_a 41.982(2)
_cell_length_b 21.5588(12)
_cell_length_c 43.755(2)
_cell_measurement_temperature 100(2)
_cell_volume 39560(3)
_computing_cell_refinement 'APEX2 (Bruker, 2010); SAINT (Bruker, 2009)'
_computing_data_collection 'APEX2 (Bruker, 2010)'
_computing_data_reduction 'SAINT (Bruker, 2009);XPREP(Sheldrick,2008)'
_computing_publication_material 'APEX2 (Bruker, 2010)'
_computing_structure_refinement 'SHELXL-97 (Sheldrick, 2008); OLEX2 (2009)'
_computing_structure_solution 'SHELXS-97 (Sheldrick, 2008)'
_diffrn_ambient_temperature 100(2)
_diffrn_measured_fraction_theta_full 0.995
_diffrn_measured_fraction_theta_max 0.995
_diffrn_measurement_device_type 'BRUKER SMART APEXII CCD'
_diffrn_measurement_method 'phi scans'
_diffrn_radiation_source synchrotron
_diffrn_radiation_type synchrotron
_diffrn_radiation_wavelength 0.41328
_diffrn_reflns_av_R_equivalents 0.0941
_diffrn_reflns_av_sigmaI/netI 0.0979
_diffrn_reflns_limit_h_max 39
_diffrn_reflns_limit_h_min -38
_diffrn_reflns_limit_k_max 20
_diffrn_reflns_limit_k_min -19
_diffrn_reflns_limit_l_max 41
_diffrn_reflns_limit_l_min -41
_diffrn_reflns_number 147776
_diffrn_reflns_theta_full 11.35
_diffrn_reflns_theta_max 11.35
_diffrn_reflns_theta_min 1.01
_exptl_absorpt_coefficient_mu 0.606
_exptl_absorpt_correction_T_max 0.9200
_exptl_absorpt_correction_T_min 0.8833
_exptl_absorpt_correction_type multi-scan
_exptl_absorpt_process_details 'SADABS; (Sheldrick, 2003)'
_exptl_crystal_colour red
_exptl_crystal_density_diffrn 0.907
_exptl_crystal_density_method 'not measured'
_exptl_crystal_description block
_exptl_crystal_F_000 10848
_exptl_crystal_size_max 0.21
_exptl_crystal_size_mid 0.16
_exptl_crystal_size_min 0.14
_refine_diff_density_max 0.421
_refine_diff_density_min -0.456
_refine_diff_density_rms 0.063
_refine_ls_abs_structure_details 'Flack H D (1983), Acta Cryst. A39, 876-881'
_refine_ls_abs_structure_Flack 0.250(10)
_refine_ls_extinction_method none
_refine_ls_goodness_of_fit_ref 1.049
_refine_ls_hydrogen_treatment constr
_refine_ls_matrix_type full
_refine_ls_number_parameters 2786
_refine_ls_number_reflns 34753
_refine_ls_number_restraints 2063
_refine_ls_restrained_S_all 1.067
_refine_ls_R_factor_all 0.1043
_refine_ls_R_factor_gt 0.0699
_refine_ls_shift/su_max 0.001
_refine_ls_shift/su_mean 0.000
_refine_ls_structure_factor_coef Fsqd
_refine_ls_weighting_details 'calc w=1/[\s^2^(Fo^2^)+(0.0994P)^2^+0.0000P] where P=(Fo^2^+2Fc^2^)/3'
_refine_ls_weighting_scheme calc
_refine_ls_wR_factor_gt 0.1770
_refine_ls_wR_factor_ref 0.1891
_reflns_number_gt 21260
_reflns_number_total 34753
_reflns_threshold_expression >2sigma(I)
_cod_data_source_file c3ce41090k.txt
_cod_data_source_block shelxl
_cod_original_cell_volume 39560(4)
_cod_original_sg_symbol_H-M Cc
_cod_database_code 7211011

loop_
_symmetry_equiv_pos_as_xyz
'x, y, z'
'x, -y, z+1/2'
'x+1/2, y+1/2, z'
'x+1/2, -y+1/2, z+1/2'

loop_
_atom_site_label
_atom_site_type_symbol
_atom_site_fract_x
_atom_site_fract_y
_atom_site_fract_z
_atom_site_U_iso_or_equiv
_atom_site_adp_type
_atom_site_occupancy
_atom_site_symmetry_multiplicity
_atom_site_calc_flag
_atom_site_refinement_flags
In3 In 0.70749(3) 1.05183(5) 0.50499(2) 0.0762(4) Uani 1 1 d U
In5 In 0.45741(2) 0.54375(5) 0.63047(2) 0.0637(3) Uani 1 1 d U
In2 In 0.73933(3) 1.27178(6) 0.15932(2) 0.0843(4) Uani 1 1 d U
In1 In 0.99522(2) 1.44839(6) -0.08868(2) 0.0760(4) Uani 1 1 d U
In4 In 0.46020(3) 0.74095(8) 0.25595(3) 0.1245(6) Uani 1 1 d U
In7 In 0.18052(3) -0.04412(7) 0.06147(3) 0.1054(5) Uani 1 1 d U
In6 In 0.20736(3) 0.24726(7) 0.38160(3) 0.1052(5) Uani 1 1 d U
In8 In -0.06530(3) -0.26896(8) 0.31204(3) 0.1228(5) Uani 1 1 d U
O16 O 0.2470(3) 0.4344(5) 0.0442(3) 0.103(4) Uani 1 1 d DU
C230 C -0.0129(4) -0.2340(7) 0.2541(4) 0.095(4) Uani 1 1 d DU
O21 O 0.4181(2) 0.5596(5) 0.5913(2) 0.073(3) Uani 1 1 d U
N11 N 0.1610(3) 0.2160(5) 0.3827(2) 0.071(3) Uani 1 1 d U
O18 O 0.6713(3) 0.9535(6) 0.0397(2) 0.101(3) Uani 1 1 d DU
O28 O -0.0024(2) 0.0304(5) 0.5979(2) 0.076(3) Uani 1 1 d U
O7 O 0.5375(3) 0.9438(6) -0.0528(3) 0.110(4) Uani 1 1 d DU
N7 N 0.4625(3) 0.7304(5) 0.2095(2) 0.064(3) Uani 1 1 d U
O23 O 0.4186(2) 0.4704(5) 0.1623(2) 0.073(3) Uani 1 1 d U
O12 O 0.6679(2) 1.0656(5) 0.4661(2) 0.073(3) Uani 1 1 d DU
O4 O 0.9706(3) 1.4697(5) 0.3853(2) 0.081(3) Uani 1 1 d U
C216 C 0.2269(3) 0.3051(5) 0.4457(2) 0.044(3) Uani 1 1 d DU
N5 N 0.4600(3) 0.7539(5) 0.3031(3) 0.077(3) Uani 1 1 d U
O5 O 0.5181(3) 1.1378(5) 0.3885(2) 0.095(3) Uani 1 1 d U
C136 C 0.6657(4) 0.8947(8) 0.0396(3) 0.076(4) Uani 1 1 d DU
O25 O -0.0217(2) 0.0440(4) 0.1569(2) 0.083(3) Uani 1 1 d U
N4 N 0.7413(3) 1.2591(5) 0.1125(2) 0.060(3) Uani 1 1 d U
O2 O 0.9731(2) 1.3732(5) -0.0597(2) 0.071(3) Uani 1 1 d U
N1 N 0.7863(3) 1.3103(5) 0.1600(3) 0.072(3) Uani 1 1 d U
O22 O 0.4338(2) 0.4689(4) 0.6038(2) 0.071(3) Uani 1 1 d U
C177 C 0.2300(3) 0.2607(7) 0.3152(3) 0.069(4) Uani 1 1 d DU
O27 O -0.0177(2) 0.1237(4) 0.6076(2) 0.072(3) Uani 1 1 d U
O1 O 0.9564(2) 1.4702(5) -0.0555(2) 0.071(3) Uani 1 1 d U
C200 C 0.12875(19) 0.2103(4) 0.46121(17) 0.052(3) Uani 1 1 d GU
C212 C 0.13888(17) 0.1769(4) 0.4871(2) 0.072(4) Uani 1 1 d GU
H212 H 0.1605 0.1643 0.4897 0.086 Uiso 1 1 calc R
C211 C 0.1173(2) 0.1620(4) 0.50909(16) 0.088(4) Uani 1 1 d GU
H211 H 0.1243 0.1392 0.5268 0.106 Uiso 1 1 calc R
C203 C 0.0857(2) 0.1803(4) 0.50528(19) 0.061(3) Uani 1 1 d GDU
C202 C 0.07554(16) 0.2137(4) 0.4794(2) 0.093(4) Uani 1 1 d GU
H202 H 0.0539 0.2263 0.4768 0.112 Uiso 1 1 calc R
C201 C 0.0971(2) 0.2286(4) 0.45740(18) 0.100(5) Uani 1 1 d GU
H201 H 0.0902 0.2514 0.4397 0.120 Uiso 1 1 calc R
N12 N 0.2055(2) 0.2740(5) 0.4291(2) 0.054(2) Uani 1 1 d U
N3 N 0.6947(3) 1.2338(6) 0.1597(3) 0.082(3) Uani 1 1 d U
N6 N 0.4144(2) 0.7064(4) 0.2558(2) 0.054(2) Uani 1 1 d U
C213 C 0.1802(3) 0.2576(5) 0.4469(3) 0.049(3) Uani 1 1 d DU
O8 O 0.5193(3) 1.0374(6) -0.0674(3) 0.115(4) Uani 1 1 d DU
O14 O 0.2461(3) 0.5448(6) 0.4733(3) 0.101(4) Uani 1 1 d U
N9 N 0.2482(3) 0.2990(5) 0.3806(2) 0.064(3) Uani 1 1 d U
N10 N 0.2054(3) 0.2457(5) 0.3340(2) 0.065(3) Uani 1 1 d U
O26 O -0.0057(2) -0.0483(5) 0.1689(2) 0.087(3) Uani 1 1 d U
C36 C 0.7135(3) 1.2774(7) 0.2246(3) 0.071(4) Uani 1 1 d DU
C267 C -0.0869(4) -0.2837(8) 0.3792(4) 0.100(5) Uani 1 1 d DU
O24 O 0.4342(2) 0.3706(5) 0.1590(2) 0.076(3) Uani 1 1 d U
O17 O 0.6810(3) 0.8578(5) 0.0260(3) 0.104(4) Uani 1 1 d DU
C27 C 0.92761(19) 1.4836(4) 0.34832(18) 0.048(3) Uani 1 1 d GDU
C26 C 0.92752(19) 1.4202(4) 0.34239(19) 0.065(4) Uani 1 1 d GU
H26 H 0.9429 1.3941 0.3524 0.078 Uiso 1 1 calc R
C25 C 0.9049(2) 1.3951(3) 0.3217(2) 0.063(4) Uani 1 1 d GU
H25 H 0.9049 1.3518 0.3177 0.076 Uiso 1 1 calc R
C24 C 0.88238(19) 1.4333(4) 0.30702(19) 0.057(3) Uani 1 1 d GDU
C30 C 0.8825(2) 1.4967(4) 0.3130(2) 0.085(5) Uani 1 1 d GU
H30 H 0.8671 1.5228 0.3029 0.102 Uiso 1 1 calc R
C29 C 0.9051(2) 1.5218(3) 0.3336(2) 0.072(4) Uani 1 1 d GU
H29 H 0.9051 1.5651 0.3377 0.087 Uiso 1 1 calc R
C141 C 0.5238(4) 0.7854(7) 0.2290(3) 0.089(5) Uani 1 1 d DU
N2 N 0.7387(3) 1.2907(5) 0.2083(2) 0.070(3) Uani 1 1 d U
N13 N -0.0615(3) -0.2859(6) 0.2644(3) 0.090(3) Uani 1 1 d U
C100 C 0.2490(4) 0.5992(9) 0.4693(3) 0.076(5) Uani 1 1 d U
O33 O -0.2960(3) -0.4673(6) 0.0881(3) 0.123(4) Uani 1 1 d U
C142 C 0.5504(4) 0.8227(9) 0.2395(3) 0.122(6) Uani 1 1 d DU
H142 H 0.5651 0.8416 0.2265 0.146 Uiso 1 1 calc R
C231 C -0.0390(4) -0.2681(8) 0.2461(4) 0.103(4) Uani 1 1 d DU
C190 C -0.0047(3) 0.0101(8) 0.1721(3) 0.076(3) Uani 1 1 d DU
C64 C 0.5373(4) 1.0012(8) -0.0511(3) 0.097(5) Uani 1 1 d DU
C108 C 0.3968(3) 0.6842(6) 0.2314(3) 0.055(3) Uani 1 1 d DU
N15 N -0.0629(3) -0.2642(6) 0.3595(3) 0.101(3) Uani 1 1 d U
C126 C 0.4857(3) 0.7445(6) 0.1903(3) 0.062(4) Uani 1 1 d DU
O32 O 0.1415(4) -0.0360(7) 0.0956(4) 0.163(4) Uani 1 1 d U
C69 C 0.7188(3) 1.2351(5) 0.0948(2) 0.048(3) Uani 1 1 d DU
N16 N -0.0196(3) -0.2310(6) 0.3109(3) 0.095(3) Uani 1 1 d U
C17 C 0.8309(3) 1.3587(6) 0.1767(3) 0.059(3) Uani 1 1 d DU
H17 H 0.8458 1.3812 0.1894 0.070 Uiso 1 1 calc R
C109 C 0.4044(3) 0.6853(6) 0.2006(3) 0.059(3) Uani 1 1 d DU
C76 C 0.6241(2) 0.8822(3) 0.4173(2) 0.073(4) Uani 1 1 d GU
H76 H 0.6243 0.8383 0.4158 0.088 Uiso 1 1 calc R
C75 C 0.64508(19) 0.9121(4) 0.43798(18) 0.071(4) Uani 1 1 d GU
H75 H 0.6596 0.8886 0.4506 0.085 Uiso 1 1 calc R
C74 C 0.64477(19) 0.9764(4) 0.44021(17) 0.056(3) Uani 1 1 d GDU
C79 C 0.6235(2) 1.0108(3) 0.4218(2) 0.080(4) Uani 1 1 d GU
H79 H 0.6233 1.0548 0.4233 0.096 Uiso 1 1 calc R
C78 C 0.6025(2) 0.9810(5) 0.40115(18) 0.095(5) Uani 1 1 d GU
H78 H 0.5880 1.0045 0.3886 0.114 Uiso 1 1 calc RD
C77 C 0.6028(2) 0.9167(5) 0.39892(18) 0.077(4) Uani 1 1 d GDU
C123 C 0.4351(3) 0.7059(8) 0.1906(3) 0.093(5) Uani 1 1 d DU
C72 C 0.7652(3) 1.2731(6) 0.0941(3) 0.063(4) Uani 1 1 d DU
C199 C 0.1512(3) 0.2267(7) 0.4369(3) 0.071(4) Uani 1 1 d DU
C217 C 0.1392(5) -0.0938(11) 0.1004(5) 0.133(4) Uani 1 1 d DU
C33 C 0.7618(3) 1.3114(6) 0.2256(3) 0.053(3) Uani 1 1 d DU
C52 C 0.6500(4) 1.1839(8) 0.1746(3) 0.115(6) Uani 1 1 d DU
H52 H 0.6349 1.1668 0.1878 0.138 Uiso 1 1 calc R
C110 C 0.3820(2) 0.6588(4) 0.17723(18) 0.070(4) Uani 1 1 d GU
C111 C 0.3526(2) 0.6866(3) 0.1706(2) 0.069(4) Uani 1 1 d GU
H111 H 0.3470 0.7238 0.1807 0.083 Uiso 1 1 calc R
C112 C 0.33130(18) 0.6600(4) 0.1491(2) 0.090(5) Uani 1 1 d GU
H112 H 0.3112 0.6790 0.1446 0.108 Uiso 1 1 calc R
C113 C 0.3394(2) 0.6057(4) 0.13428(19) 0.075(4) Uani 1 1 d GU
C121 C 0.3688(2) 0.5778(4) 0.1409(2) 0.086(5) Uani 1 1 d GU
H121 H 0.3743 0.5407 0.1308 0.104 Uiso 1 1 calc R
C122 C 0.39005(18) 0.6044(5) 0.1624(2) 0.094(5) Uani 1 1 d GU
H122 H 0.4101 0.5854 0.1669 0.113 Uiso 1 1 calc R
C114 C 0.3158(2) 0.5761(5) 0.1112(2) 0.083(4) Uani 1 1 d GU
C115 C 0.2950(2) 0.6138(4) 0.0939(2) 0.076(4) Uani 1 1 d GU
H115 H 0.2959 0.6576 0.0963 0.091 Uiso 1 1 calc R
C116 C 0.2729(2) 0.5875(5) 0.0732(2) 0.079(4) Uani 1 1 d GU
H116 H 0.2587 0.6132 0.0613 0.094 Uiso 1 1 calc R
C117 C 0.2716(2) 0.5234(5) 0.0697(2) 0.074(4) Uani 1 1 d GU
C119 C 0.2923(3) 0.4857(4) 0.0869(2) 0.104(5) Uani 1 1 d GU
H119 H 0.2914 0.4419 0.0846 0.125 Uiso 1 1 calc R
C120 C 0.3145(2) 0.5120(5) 0.1077(2) 0.087(4) Uani 1 1 d GU
H120 H 0.3287 0.4863 0.1195 0.105 Uiso 1 1 calc R
C159 C 0.2669(3) 0.3250(7) 0.4051(3) 0.079(4) Uani 1 1 d DU
O11 O 0.6845(2) 0.9756(4) 0.4811(2) 0.072(3) Uani 1 1 d DU
C60 C 0.6022(2) 1.0927(4) 0.01394(18) 0.057(3) Uani 1 1 d GU
C61 C 0.5810(2) 1.1276(4) -0.0044(2) 0.099(5) Uani 1 1 d GU
H61 H 0.5807 1.1715 -0.0025 0.119 Uiso 1 1 calc R
C62 C 0.5603(2) 1.0983(5) -0.0255(2) 0.087(4) Uani 1 1 d GU
H62 H 0.5459 1.1221 -0.0380 0.104 Uiso 1 1 calc R
C63 C 0.5608(2) 1.0341(5) -0.0283(2) 0.096(5) Uani 1 1 d GDU
C65 C 0.5820(2) 0.9992(4) -0.0099(2) 0.092(4) Uani 1 1 d GU
H65 H 0.5823 0.9553 -0.0118 0.110 Uiso 1 1 calc R
C66 C 0.6026(2) 1.0285(4) 0.01117(19) 0.074(4) Uani 1 1 d GU
H66 H 0.6171 1.0047 0.0237 0.089 Uiso 1 1 calc R
C1 C 0.9571(3) 1.4136(8) -0.0480(3) 0.052(3) Uani 1 1 d U
O13 O 0.2311(3) 0.6333(6) 0.4796(3) 0.117(4) Uani 1 1 d U
N8 N 0.5059(3) 0.7725(6) 0.2566(3) 0.079(3) Uani 1 1 d U
C106 C 0.3667(3) 0.6677(6) 0.2720(3) 0.074(4) Uani 1 1 d DU
H106 H 0.3502 0.6560 0.2850 0.089 Uiso 1 1 calc R
O31 O 0.1548(3) -0.1201(6) 0.0816(3) 0.121(3) Uani 1 1 d U
C288 C -0.0019(4) -0.2199(9) 0.2851(4) 0.116(5) Uani 1 1 d DU
C87 C 0.4837(4) 0.7838(7) 0.3196(3) 0.086(3) Uani 1 1 d DU
C161 C 0.2939(3) 0.3503(6) 0.3638(3) 0.063(3) Uani 1 1 d DU
H161 H 0.3097 0.3645 0.3506 0.075 Uiso 1 1 calc R
C73 C 0.6667(3) 1.0112(6) 0.4638(3) 0.066(4) Uani 1 1 d DU
C23 C 0.85882(19) 1.4070(4) 0.28244(17) 0.072(4) Uani 1 1 d GDU
C22 C 0.86541(17) 1.3521(4) 0.26728(19) 0.071(4) Uani 1 1 d GU
H22 H 0.8851 1.3313 0.2715 0.085 Uiso 1 1 calc R
C21 C 0.8432(2) 1.3277(3) 0.24597(19) 0.083(5) Uani 1 1 d GU
H21 H 0.8478 1.2902 0.2356 0.100 Uiso 1 1 calc R
C20 C 0.81449(18) 1.3582(4) 0.23981(17) 0.056(3) Uani 1 1 d GDU
C32 C 0.80789(16) 1.4131(4) 0.2550(2) 0.074(4) Uani 1 1 d GU
H32 H 0.7882 1.4339 0.2508 0.089 Uiso 1 1 calc R
C31 C 0.8301(2) 1.4374(3) 0.27628(19) 0.077(4) Uani 1 1 d GU
H31 H 0.8256 1.4749 0.2866 0.092 Uiso 1 1 calc R
C2 C 0.93306(19) 1.3962(5) -0.02480(18) 0.071(4) Uani 1 1 d GU
C3 C 0.9127(2) 1.4399(4) -0.0129(2) 0.095(5) Uani 1 1 d GU
H3 H 0.9138 1.4820 -0.0193 0.114 Uiso 1 1 calc R
C4 C 0.8907(2) 1.4222(4) 0.0082(2) 0.090(4) Uani 1 1 d GDU
H4 H 0.8768 1.4521 0.0163 0.108 Uiso 1 1 calc R
C5 C 0.88911(19) 1.3606(5) 0.01749(17) 0.071(4) Uani 1 1 d GDU
C6 C 0.9095(2) 1.3169(4) 0.0056(2) 0.075(4) Uani 1 1 d GDU
H6 H 0.9084 1.2748 0.0119 0.090 Uiso 1 1 calc R
C7 C 0.9314(2) 1.3346(4) -0.0155(2) 0.101(5) Uani 1 1 d GU
H7 H 0.9453 1.3047 -0.0237 0.121 Uiso 1 1 calc R
C160 C 0.2936(3) 0.3590(6) 0.3945(3) 0.059(3) Uani 1 1 d DU
H160 H 0.3082 0.3832 0.4066 0.071 Uiso 1 1 calc R
C198 C 0.1424(3) 0.2022(6) 0.4071(3) 0.052(3) Uani 1 1 d DU
C162 C 0.2659(3) 0.3155(7) 0.3549(3) 0.071(4) Uani 1 1 d DU
C8 C 0.86369(19) 1.3388(4) 0.03818(18) 0.089(5) Uani 1 1 d GDU
C13 C 0.87048(16) 1.2946(4) 0.06064(19) 0.073(4) Uani 1 1 d GDU
H13 H 0.8904 1.2738 0.0614 0.088 Uiso 1 1 calc R
C12 C 0.8481(2) 1.2808(4) 0.08204(16) 0.066(4) Uani 1 1 d GU
H12 H 0.8527 1.2505 0.0974 0.079 Uiso 1 1 calc R
C11 C 0.81885(18) 1.3112(4) 0.08097(17) 0.058(3) Uani 1 1 d GU
C10 C 0.81206(17) 1.3555(4) 0.0585(2) 0.072(4) Uani 1 1 d GU
H10 H 0.7921 1.3763 0.0578 0.086 Uiso 1 1 calc R
C9 C 0.8345(2) 1.3693(4) 0.03711(17) 0.084(4) Uani 1 1 d GDU
H9 H 0.8298 1.3995 0.0218 0.101 Uiso 1 1 calc R
C107 C 0.3664(3) 0.6605(6) 0.2411(3) 0.063(4) Uani 1 1 d DU
H107 H 0.3497 0.6433 0.2284 0.076 Uiso 1 1 calc R
C18 C 0.8023(3) 1.3313(6) 0.1844(3) 0.059(3) Uani 1 1 d DU
C147 C 0.3735(2) 0.5172(3) 0.5478(2) 0.089(5) Uani 1 1 d GU
H147 H 0.3763 0.5608 0.5496 0.107 Uiso 1 1 calc R
C148 C 0.3509(2) 0.4933(4) 0.5268(2) 0.087(5) Uani 1 1 d GU
H148 H 0.3383 0.5205 0.5142 0.105 Uiso 1 1 calc R
C149 C 0.3468(2) 0.4295(5) 0.52413(18) 0.067(4) Uani 1 1 d GU
C156 C 0.3653(2) 0.3896(3) 0.5426(2) 0.076(4) Uani 1 1 d GU
H156 H 0.3625 0.3460 0.5408 0.092 Uiso 1 1 calc R
C157 C 0.3878(2) 0.4135(4) 0.56363(18) 0.067(4) Uani 1 1 d GU
H157 H 0.4004 0.3863 0.5762 0.080 Uiso 1 1 calc R
C146 C 0.39193(19) 0.4773(5) 0.56627(18) 0.056(3) Uani 1 1 d GDU
C88 C 0.4746(3) 0.7772(7) 0.3517(3) 0.084(4) Uani 1 1 d DU
H88 H 0.4871 0.7906 0.3691 0.101 Uiso 1 1 calc R
C196 C 0.1152(3) 0.1604(6) 0.3682(3) 0.068(4) Uani 1 1 d DU
H196 H 0.0993 0.1400 0.3557 0.081 Uiso 1 1 calc R
C158 C 0.2562(3) 0.3240(5) 0.4353(3) 0.056(3) Uani 1 1 d DU
C127 C 0.5132(3) 0.7717(7) 0.2002(3) 0.070(4) Uani 1 1 d DU
C195 C 0.1438(3) 0.1882(6) 0.3571(3) 0.068(4) Uani 1 1 d DU
C90 C 0.4363(3) 0.7367(6) 0.3221(3) 0.070(4) Uani 1 1 d DU
C92 C 0.3819(3) 0.6977(6) 0.3342(2) 0.124(4) Uani 1 1 d GDU
C104 C 0.3557(3) 0.7347(5) 0.3400(3) 0.145(4) Uani 1 1 d GDU
H104 H 0.3516 0.7710 0.3282 0.174 Uiso 1 1 calc R
C103 C 0.3356(2) 0.7185(6) 0.3631(3) 0.147(4) Uani 1 1 d GDU
H103 H 0.3177 0.7438 0.3670 0.177 Uiso 1 1 calc R
C95 C 0.3416(2) 0.6654(6) 0.3804(2) 0.143(4) Uani 1 1 d GDU
C94 C 0.3678(3) 0.6284(5) 0.3746(3) 0.155(4) Uani 1 1 d GDU
H94 H 0.3719 0.5921 0.3864 0.186 Uiso 1 1 calc RD
C93 C 0.3879(2) 0.6445(6) 0.3515(3) 0.146(4) Uani 1 1 d GDU
H93 H 0.4058 0.6192 0.3475 0.175 Uiso 1 1 calc R
C51 C 0.6778(3) 1.2183(7) 0.1843(3) 0.076(4) Uani 1 1 d DU
C71 C 0.7574(3) 1.2550(6) 0.0625(3) 0.073(4) Uani 1 1 d DU
H71 H 0.7712 1.2553 0.0458 0.088 Uiso 1 1 calc R
C234 C -0.0837(4) -0.3243(9) 0.2482(4) 0.116(6) Uani 1 1 d DU
C215 C 0.2157(3) 0.3124(5) 0.4767(2) 0.051(3) Uani 1 1 d DU
H215 H 0.2268 0.3307 0.4938 0.061 Uiso 1 1 calc R
C214 C 0.1861(3) 0.2873(6) 0.4756(3) 0.069(4) Uani 1 1 d DU
H214 H 0.1716 0.2893 0.4916 0.082 Uiso 1 1 calc R
C16 C 0.8320(3) 1.3452(6) 0.1464(3) 0.066(4) Uani 1 1 d DU
H16 H 0.8496 1.3544 0.1343 0.080 Uiso 1 1 calc R
C192 C 0.0645(2) 0.0190(5) 0.2301(3) 0.143(5) Uani 1 1 d GU
H192 H 0.0806 -0.0066 0.2393 0.172 Uiso 1 1 calc R
C186 C 0.0634(2) 0.0818(5) 0.2372(2) 0.115(6) Uani 1 1 d GDU
C187 C 0.0397(2) 0.1192(4) 0.2237(2) 0.096(5) Uani 1 1 d GU
H187 H 0.0390 0.1621 0.2286 0.115 Uiso 1 1 calc RD
C188 C 0.0172(2) 0.0940(4) 0.2031(2) 0.099(5) Uani 1 1 d GU
H188 H 0.0011 0.1196 0.1938 0.119 Uiso 1 1 calc R
C189 C 0.0183(2) 0.0312(5) 0.1959(2) 0.095(4) Uani 1 1 d GDU
C191 C 0.0419(3) -0.0063(4) 0.2094(3) 0.131(4) Uani 1 1 d GU
H191 H 0.0427 -0.0491 0.2045 0.157 Uiso 1 1 calc R
C19 C 0.7908(3) 1.3315(6) 0.2155(2) 0.059(3) Uani 1 1 d DU
C91 C 0.4076(3) 0.7114(6) 0.3111(3) 0.065(3) Uani 1 1 d DU
C144 C 0.5216(4) 0.7972(8) 0.2788(3) 0.091(5) Uani 1 1 d DU
C131 C 0.5763(3) 0.8238(6) 0.1305(2) 0.127(4) Uani 1 1 d GU
C130 C 0.5506(3) 0.8619(5) 0.1367(3) 0.136(4) Uani 1 1 d GU
H130 H 0.5472 0.8993 0.1256 0.164 Uiso 1 1 calc R
C129 C 0.5300(2) 0.8452(5) 0.1592(3) 0.138(5) Uani 1 1 d GU
H129 H 0.5124 0.8712 0.1634 0.166 Uiso 1 1 calc R
C128 C 0.5349(2) 0.7904(5) 0.1755(2) 0.084(4) Uani 1 1 d GU
C140 C 0.5605(3) 0.7523(4) 0.1693(2) 0.123(7) Uani 1 1 d GU
H140 H 0.5639 0.7149 0.1804 0.148 Uiso 1 1 calc R
C139 C 0.5812(2) 0.7691(5) 0.1468(3) 0.108(5) Uani 1 1 d GU
H139 H 0.5987 0.7430 0.1425 0.130 Uiso 1 1 calc R
C251 C -0.1554(4) -0.3571(7) 0.3284(4) 0.101(5) Uani 1 1 d DU
H251 H -0.1717 -0.3723 0.3407 0.121 Uiso 1 1 calc R
C250 C -0.1536(4) -0.3612(8) 0.2980(4) 0.106(5) Uani 1 1 d DU
H250 H -0.1709 -0.3774 0.2858 0.127 Uiso 1 1 calc R
C204 C 0.0655(2) 0.1564(5) 0.52981(18) 0.068(4) Uani 1 1 d GDU
C205 C 0.0423(2) 0.1961(3) 0.5404(2) 0.071(4) Uani 1 1 d GU
H205 H 0.0412 0.2378 0.5335 0.086 Uiso 1 1 calc R
C206 C 0.02084(19) 0.1747(4) 0.5613(2) 0.074(4) Uani 1 1 d GU
H206 H 0.0050 0.2018 0.5685 0.089 Uiso 1 1 calc R
C207 C 0.0225(2) 0.1137(4) 0.57144(19) 0.077(4) Uani 1 1 d GDU
C209 C 0.0456(2) 0.0740(4) 0.5608(2) 0.087(4) Uani 1 1 d GU
H209 H 0.0467 0.0323 0.5678 0.104 Uiso 1 1 calc R
C210 C 0.0671(2) 0.0954(4) 0.5400(2) 0.087(5) Uani 1 1 d GU
H210 H 0.0829 0.0683 0.5327 0.105 Uiso 1 1 calc R
C180 C 0.1815(3) 0.2184(7) 0.3153(3) 0.080(4) Uani 1 1 d DU
C143 C 0.5517(4) 0.8272(8) 0.2713(3) 0.122(6) Uani 1 1 d DU
H143 H 0.5677 0.8450 0.2846 0.147 Uiso 1 1 calc R
C70 C 0.7260(3) 1.2373(7) 0.0620(3) 0.085(5) Uani 1 1 d DU
H70 H 0.7121 1.2286 0.0447 0.102 Uiso 1 1 calc R
C244 C -0.2760(4) -0.5047(10) 0.0998(4) 0.099(5) Uani 1 1 d DU
C105 C 0.3973(3) 0.6972(5) 0.2818(3) 0.046(3) Uani 1 1 d DU
C55 C 0.6872(3) 1.2168(8) 0.1026(3) 0.092(5) Uani 1 1 d DU
C163 C 0.2584(3) 0.2902(7) 0.3238(3) 0.072(4) Uani 1 1 d DU
C15 C 0.8040(3) 1.3163(7) 0.1354(3) 0.068(4) Uani 1 1 d DU
C54 C 0.6777(4) 1.2087(8) 0.1346(3) 0.090(5) Uani 1 1 d DU
C287 C 0.0249(4) -0.1847(9) 0.2938(4) 0.128(6) Uani 1 1 d DU
H287 H 0.0429 -0.1754 0.2822 0.154 Uiso 1 1 calc R
C14 C 0.7955(3) 1.2978(7) 0.1047(3) 0.071(4) Uani 1 1 d DU
C35 C 0.7232(3) 1.2875(7) 0.2569(3) 0.081(4) Uani 1 1 d DU
H35 H 0.7111 1.2786 0.2742 0.097 Uiso 1 1 calc R
C221 C 0.0713(3) -0.1607(8) 0.1615(3) 0.155(5) Uani 1 1 d GU
C222 C 0.0671(3) -0.1025(7) 0.1483(3) 0.162(4) Uani 1 1 d GU
H222 H 0.0492 -0.0780 0.1530 0.194 Uiso 1 1 calc R
C223 C 0.0892(4) -0.0800(5) 0.1283(3) 0.158(4) Uani 1 1 d GU
H223 H 0.0863 -0.0402 0.1193 0.189 Uiso 1 1 calc R
C218 C 0.1154(3) -0.1158(7) 0.1215(3) 0.136(4) Uani 1 1 d GDU
C219 C 0.1197(3) -0.1741(7) 0.1347(3) 0.154(4) Uani 1 1 d GU
H219 H 0.1376 -0.1985 0.1300 0.185 Uiso 1 1 calc R
C220 C 0.0976(4) -0.1965(6) 0.1547(3) 0.163(5) Uani 1 1 d GU
H220 H 0.1005 -0.2363 0.1637 0.196 Uiso 1 1 calc R
C285 C -0.0053(4) -0.1999(8) 0.3373(4) 0.100(4) Uani 1 1 d DU
C42 C 0.5988(2) 1.1646(5) 0.3068(2) 0.100(3) Uani 1 1 d GDU
C48 C 0.5981(2) 1.1023(5) 0.3149(2) 0.138(4) Uani 1 1 d GU
H48 H 0.6116 1.0734 0.3054 0.165 Uiso 1 1 calc RD
C47 C 0.5775(3) 1.0822(5) 0.33688(19) 0.150(4) Uani 1 1 d GU
H47 H 0.5770 1.0396 0.3424 0.180 Uiso 1 1 calc RD
C45 C 0.5577(3) 1.1244(5) 0.3507(2) 0.136(5) Uani 1 1 d GDU
C44 C 0.5585(3) 1.1867(5) 0.3426(2) 0.142(5) Uani 1 1 d GU
H44 H 0.5450 1.2156 0.3521 0.170 Uiso 1 1 calc R
C43 C 0.5791(2) 1.2068(4) 0.3207(2) 0.119(4) Uani 1 1 d GU
H43 H 0.5796 1.2494 0.3151 0.143 Uiso 1 1 calc RD
C124 C 0.4454(3) 0.7093(7) 0.1593(3) 0.079(4) Uani 1 1 d DU
H124 H 0.4334 0.6959 0.1416 0.094 Uiso 1 1 calc R
C89 C 0.4453(3) 0.7490(7) 0.3527(3) 0.085(5) Uani 1 1 d DU
H89 H 0.4337 0.7398 0.3703 0.102 Uiso 1 1 calc R
C80 C 0.5793(2) 0.8831(5) 0.37647(19) 0.085(4) Uani 1 1 d GDU
C85 C 0.5494(2) 0.9090(4) 0.3704(2) 0.093(5) Uani 1 1 d GU
H85 H 0.5435 0.9460 0.3805 0.111 Uiso 1 1 calc R
C84 C 0.52809(17) 0.8810(4) 0.3494(2) 0.074(4) Uani 1 1 d GU
H84 H 0.5076 0.8987 0.3453 0.089 Uiso 1 1 calc R
C83 C 0.5367(2) 0.8269(4) 0.33456(18) 0.074(4) Uani 1 1 d GU
C82 C 0.5666(2) 0.8010(4) 0.3407(2) 0.087(4) Uani 1 1 d GU
H82 H 0.5725 0.7641 0.3305 0.104 Uiso 1 1 calc R
C81 C 0.58795(17) 0.8291(5) 0.3616(2) 0.095(5) Uani 1 1 d GU
H81 H 0.6084 0.8113 0.3658 0.114 Uiso 1 1 calc R
C266 C -0.1163(3) -0.3113(6) 0.3680(3) 0.080(4) Uani 1 1 d DU
C34 C 0.7523(4) 1.3116(8) 0.2570(3) 0.088(5) Uani 1 1 d DU
H34 H 0.7646 1.3261 0.2743 0.105 Uiso 1 1 calc R
C150 C 0.32388(17) 0.4029(4) 0.50116(16) 0.057(3) Uani 1 1 d GU
C151 C 0.2955(2) 0.4344(3) 0.49434(17) 0.055(3) Uani 1 1 d GU
H151 H 0.2915 0.4728 0.5041 0.067 Uiso 1 1 calc R
C152 C 0.27320(15) 0.4097(4) 0.47329(18) 0.054(3) Uani 1 1 d GU
H152 H 0.2538 0.4312 0.4686 0.065 Uiso 1 1 calc R
C153 C 0.27919(18) 0.3535(4) 0.45907(16) 0.061(3) Uani 1 1 d GU
C154 C 0.3075(2) 0.3220(3) 0.46589(19) 0.084(4) Uani 1 1 d GU
H154 H 0.3116 0.2836 0.4562 0.100 Uiso 1 1 calc R
C155 C 0.32987(16) 0.3467(4) 0.4869(2) 0.077(4) Uani 1 1 d GU
H155 H 0.3492 0.3252 0.4916 0.092 Uiso 1 1 calc R
C270 C -0.0402(4) -0.2391(8) 0.3780(4) 0.099(5) Uani 1 1 d DU
C86 C 0.5147(3) 0.7975(6) 0.3105(3) 0.066(3) Uani 1 1 d DU
C166 C 0.33245(17) 0.2995(4) 0.2787(2) 0.099(5) Uani 1 1 d GU
H166 H 0.3531 0.2816 0.2794 0.119 Uiso 1 1 calc R
C165 C 0.3108(2) 0.2834(4) 0.30042(18) 0.081(4) Uani 1 1 d GU
H165 H 0.3167 0.2545 0.3160 0.097 Uiso 1 1 calc R
C164 C 0.2805(2) 0.3096(4) 0.29933(17) 0.059(3) Uani 1 1 d GU
C176 C 0.27190(17) 0.3520(4) 0.2765(2) 0.074(4) Uani 1 1 d GU
H176 H 0.2512 0.3699 0.2757 0.089 Uiso 1 1 calc R
C175 C 0.2935(2) 0.3681(4) 0.25472(17) 0.099(5) Uani 1 1 d GU
H175 H 0.2876 0.3971 0.2391 0.119 Uiso 1 1 calc R
C167 C 0.3238(2) 0.3419(4) 0.25580(18) 0.064(3) Uani 1 1 d GU
C197 C 0.1142(3) 0.1675(6) 0.3985(3) 0.067(4) Uani 1 1 d DU
H197 H 0.0983 0.1529 0.4115 0.081 Uiso 1 1 calc R
C236 C -0.1335(3) -0.3715(6) 0.2294(3) 0.156(6) Uani 1 1 d GDU
C237 C -0.1465(4) -0.3322(5) 0.2069(3) 0.176(5) Uani 1 1 d GU
H237 H -0.1401 -0.2900 0.2064 0.212 Uiso 1 1 calc R
C238 C -0.1688(3) -0.3548(7) 0.1853(3) 0.181(5) Uani 1 1 d GDU
H238 H -0.1777 -0.3280 0.1699 0.217 Uiso 1 1 calc R
C239 C -0.1781(3) -0.4167(7) 0.1861(2) 0.170(6) Uani 1 1 d GDU
C247 C -0.1651(3) -0.4559(5) 0.2086(3) 0.152(7) Uani 1 1 d GDU
H247 H -0.1714 -0.4982 0.2091 0.182 Uiso 1 1 calc R
C248 C -0.1428(3) -0.4333(6) 0.2302(3) 0.124(5) Uani 1 1 d GU
H248 H -0.1339 -0.4601 0.2456 0.149 Uiso 1 1 calc R
C233 C -0.0699(4) -0.3240(8) 0.2187(4) 0.115(4) Uani 1 1 d DU
H233 H -0.0799 -0.3437 0.2014 0.138 Uiso 1 1 calc R
O34 O -0.2786(3) -0.5636(6) 0.0958(2) 0.108(4) Uani 1 1 d U
C249 C -0.1261(4) -0.3414(7) 0.2848(3) 0.095(4) Uani 1 1 d DU
C134 C 0.6272(3) 0.9199(4) 0.0806(2) 0.103(5) Uani 1 1 d GU
H134 H 0.6307 0.9628 0.0770 0.124 Uiso 1 1 calc R
C135 C 0.6438(2) 0.8756(6) 0.0648(2) 0.085(4) Uani 1 1 d GDU
C137 C 0.6387(3) 0.8129(5) 0.0701(2) 0.133(7) Uani 1 1 d GU
H137 H 0.6501 0.7826 0.0592 0.159 Uiso 1 1 calc R
C138 C 0.6169(3) 0.7945(4) 0.0912(3) 0.138(5) Uani 1 1 d GU
H138 H 0.6134 0.7517 0.0948 0.165 Uiso 1 1 calc R
C132 C 0.6002(3) 0.8389(6) 0.1071(3) 0.129(4) Uani 1 1 d GU
C133 C 0.6053(3) 0.9016(5) 0.1018(2) 0.125(5) Uani 1 1 d GU
H133 H 0.5939 0.9319 0.1126 0.151 Uiso 1 1 calc R
N14 N -0.1110(3) -0.3167(7) 0.3114(3) 0.115(4) Uani 1 1 d U
C232 C -0.0425(4) -0.2946(8) 0.2173(4) 0.117(4) Uani 1 1 d DU
H232 H -0.0287 -0.2922 0.2008 0.141 Uiso 1 1 calc R
C269 C -0.0530(4) -0.2338(9) 0.4073(4) 0.114(6) Uani 1 1 d DU
H269 H -0.0440 -0.2082 0.4231 0.137 Uiso 1 1 calc R
C235 C -0.1147(4) -0.3446(7) 0.2557(4) 0.095(4) Uani 1 1 d DU
C102 C 0.2975(3) 0.6970(4) 0.4165(2) 0.105(5) Uani 1 1 d GU
H102 H 0.2985 0.7385 0.4095 0.126 Uiso 1 1 calc R
C96 C 0.3175(2) 0.6522(5) 0.4050(2) 0.094(5) Uani 1 1 d GDU
C97 C 0.3160(2) 0.5913(5) 0.4153(2) 0.110(6) Uani 1 1 d GDU
H97 H 0.3297 0.5607 0.4075 0.132 Uiso 1 1 calc RD
C98 C 0.2944(2) 0.5752(4) 0.4371(2) 0.104(5) Uani 1 1 d GDU
H98 H 0.2934 0.5336 0.4442 0.124 Uiso 1 1 calc R
C99 C 0.2744(2) 0.6200(5) 0.4486(2) 0.086(5) Uani 1 1 d GDU
C101 C 0.2759(2) 0.6809(4) 0.4383(2) 0.111(6) Uani 1 1 d GU
H101 H 0.2622 0.7115 0.4462 0.134 Uiso 1 1 calc R
C125 C 0.4741(3) 0.7340(6) 0.1597(3) 0.072(4) Uani 1 1 d DU
H125 H 0.4854 0.7434 0.1420 0.087 Uiso 1 1 calc R
C181 C 0.1540(3) 0.1857(7) 0.3256(3) 0.074(4) Uani 1 1 d DU
C37 C 0.6847(3) 1.2453(8) 0.2129(3) 0.092(5) Uani 1 1 d DU
C225 C 0.0628(2) -0.2205(5) 0.2101(3) 0.109(5) Uani 1 1 d GU
H225 H 0.0848 -0.2309 0.2122 0.131 Uiso 1 1 calc R
C224 C 0.0513(3) -0.1874(5) 0.1847(2) 0.110(5) Uani 1 1 d GU
C229 C 0.0191(3) -0.1722(5) 0.1816(2) 0.113(5) Uani 1 1 d GU
H229 H 0.0112 -0.1495 0.1643 0.136 Uiso 1 1 calc R
C228 C -0.0015(2) -0.1901(5) 0.2040(3) 0.098(5) Uani 1 1 d GU
H228 H -0.0235 -0.1797 0.2019 0.118 Uiso 1 1 calc R
C227 C 0.0101(2) -0.2233(5) 0.2294(2) 0.094(4) Uani 1 1 d GU
C226 C 0.0422(3) -0.2385(5) 0.2324(2) 0.107(5) Uani 1 1 d GU
H226 H 0.0501 -0.2611 0.2498 0.128 Uiso 1 1 calc R
C179 C 0.1906(4) 0.2187(8) 0.2845(3) 0.106(6) Uani 1 1 d DU
H179 H 0.1785 0.2040 0.2671 0.127 Uiso 1 1 calc R
C168 C 0.3485(2) 0.3628(5) 0.23507(19) 0.068(4) Uani 1 1 d GU
C169 C 0.3733(2) 0.3230(4) 0.2285(2) 0.087(5) Uani 1 1 d GU
H169 H 0.3750 0.2836 0.2382 0.104 Uiso 1 1 calc R
C170 C 0.39570(19) 0.3407(4) 0.2078(2) 0.078(4) Uani 1 1 d GU
H170 H 0.4127 0.3135 0.2033 0.093 Uiso 1 1 calc R
C171 C 0.3933(2) 0.3983(4) 0.19359(19) 0.069(4) Uani 1 1 d GDU
C173 C 0.3684(2) 0.4381(4) 0.2001(2) 0.106(5) Uani 1 1 d GU
H173 H 0.3668 0.4775 0.1904 0.127 Uiso 1 1 calc R
C174 C 0.3461(2) 0.4204(4) 0.2209(2) 0.084(4) Uani 1 1 d GU
H174 H 0.3291 0.4476 0.2253 0.101 Uiso 1 1 calc R
C268 C -0.0784(4) -0.2678(8) 0.4102(4) 0.116(6) Uani 1 1 d DU
H268 H -0.0886 -0.2790 0.4283 0.139 Uiso 1 1 calc R
C271 C -0.0155(4) -0.2059(8) 0.3669(3) 0.103(4) Uani 1 1 d DU
C182 C 0.1306(2) 0.1549(5) 0.3040(2) 0.094(5) Uani 1 1 d GU
C194 C 0.1243(2) 0.0917(5) 0.3031(2) 0.122(6) Uani 1 1 d GU
H194 H 0.1344 0.0647 0.3177 0.147 Uiso 1 1 calc R
C193 C 0.1031(3) 0.0678(4) 0.2808(3) 0.128(6) Uani 1 1 d GU
H193 H 0.0987 0.0245 0.2801 0.154 Uiso 1 1 calc R
C185 C 0.0882(2) 0.1071(5) 0.25938(19) 0.083(4) Uani 1 1 d GDU
C184 C 0.0946(2) 0.1704(5) 0.2603(2) 0.115(6) Uani 1 1 d GU
H184 H 0.0844 0.1973 0.2457 0.138 Uiso 1 1 calc RD
C183 C 0.1158(2) 0.1943(4) 0.2826(2) 0.111(6) Uani 1 1 d GU
H183 H 0.1201 0.2375 0.2833 0.133 Uiso 1 1 calc R
C178 C 0.2204(4) 0.2443(7) 0.2851(3) 0.088(5) Uani 1 1 d DU
H178 H 0.2328 0.2502 0.2677 0.106 Uiso 1 1 calc R
C118 C 0.2476(3) 0.4946(7) 0.0477(3) 0.069(4) Uani 1 1 d DU
O15 O 0.2297(2) 0.5306(5) 0.0323(2) 0.078(3) Uani 1 1 d DU
O3 O 0.9535(2) 1.5653(4) 0.37567(18) 0.054(2) Uani 1 1 d U
C28 C 0.9509(3) 1.5111(7) 0.3702(3) 0.062(4) Uani 1 1 d DU
C53 C 0.6485(4) 1.1795(8) 0.1431(3) 0.103(5) Uani 1 1 d DU
H53 H 0.6322 1.1616 0.1302 0.123 Uiso 1 1 calc R
C253 C -0.1391(3) -0.3300(5) 0.3921(2) 0.093(4) Uani 1 1 d GU
C254 C -0.1690(3) -0.3024(4) 0.3921(2) 0.124(6) Uani 1 1 d GU
H254 H -0.1749 -0.2720 0.3772 0.148 Uiso 1 1 calc R
C255 C -0.1904(2) -0.3194(5) 0.4139(3) 0.104(5) Uani 1 1 d GU
H255 H -0.2108 -0.3005 0.4140 0.125 Uiso 1 1 calc R
C256 C -0.1818(2) -0.3639(5) 0.4358(2) 0.103(5) Uani 1 1 d GU
C264 C -0.1519(3) -0.3915(4) 0.4358(2) 0.120(6) Uani 1 1 d GU
H264 H -0.1461 -0.4219 0.4507 0.144 Uiso 1 1 calc R
C265 C -0.1306(2) -0.3746(5) 0.4139(3) 0.113(6) Uani 1 1 d GU
H265 H -0.1101 -0.3934 0.4139 0.135 Uiso 1 1 calc R
C242 C -0.2531(3) -0.4223(6) 0.1350(3) 0.165(7) Uani 1 1 d GU
H242 H -0.2704 -0.3963 0.1284 0.198 Uiso 1 1 calc R
C241 C -0.2299(3) -0.4002(5) 0.1559(3) 0.148(7) Uani 1 1 d GDU
H241 H -0.2313 -0.3592 0.1636 0.178 Uiso 1 1 calc R
C240 C -0.2046(3) -0.4383(6) 0.1655(2) 0.152(7) Uani 1 1 d GDU
C246 C -0.2027(2) -0.4984(6) 0.1542(3) 0.113(5) Uani 1 1 d GDU
H246 H -0.1854 -0.5244 0.1608 0.136 Uiso 1 1 calc R
C245 C -0.2259(3) -0.5204(5) 0.1333(3) 0.136(6) Uani 1 1 d GU
H245 H -0.2245 -0.5615 0.1256 0.163 Uiso 1 1 calc R
C243 C -0.2511(3) -0.4824(7) 0.1237(3) 0.129(6) Uani 1 1 d GDU
C252 C -0.1272(4) -0.3247(8) 0.3379(4) 0.099(5) Uani 1 1 d DU
O29 O 0.22917(17) 0.1410(3) 0.38916(15) 0.0480(19) Uani 1 1 d U
O19 O 0.4424(3) 0.8574(5) 0.2462(3) 0.118(4) Uani 1 1 d .
O10 O 0.7167(3) 1.3670(5) 0.1487(2) 0.107(3) Uani 1 1 d U
O9 O 0.7562(2) 1.1739(5) 0.1705(2) 0.089(3) Uani 1 1 d U
O30 O 0.1838(3) 0.3540(5) 0.3685(2) 0.109(3) Uani 1 1 d U
O39 O -0.0400(3) -0.3650(5) 0.3209(2) 0.123(3) Uani 1 1 d U
C172 C 0.4170(3) 0.4176(9) 0.1693(3) 0.064(4) Uani 1 1 d DU
C275 C 0.0513(3) -0.1232(7) 0.4331(3) 0.166(4) Uani 1 1 d GU
C274 C 0.0305(4) -0.0869(5) 0.4151(3) 0.163(5) Uani 1 1 d GDU
H274 H 0.0308 -0.0430 0.4173 0.196 Uiso 1 1 calc R
C273 C 0.0093(3) -0.1147(7) 0.3939(3) 0.161(5) Uani 1 1 d GU
H273 H -0.0049 -0.0899 0.3816 0.194 Uiso 1 1 calc R
C272 C 0.0089(3) -0.1788(7) 0.3908(3) 0.150(5) Uani 1 1 d GDU
C284 C 0.0297(4) -0.2152(5) 0.4088(3) 0.162(5) Uani 1 1 d GU
H284 H 0.0295 -0.2590 0.4066 0.194 Uiso 1 1 calc R
C283 C 0.0509(3) -0.1873(7) 0.4299(3) 0.164(5) Uani 1 1 d GDU
H283 H 0.0651 -0.2122 0.4422 0.197 Uiso 1 1 calc R
C257 C -0.2044(2) -0.3804(6) 0.4596(2) 0.116(5) Uani 1 1 d GU
C258 C -0.2261(3) -0.3353(4) 0.4676(3) 0.104(5) Uani 1 1 d GU
H258 H -0.2250 -0.2948 0.4591 0.125 Uiso 1 1 calc R
C259 C -0.2493(3) -0.3493(5) 0.4882(3) 0.116(5) Uani 1 1 d GU
H259 H -0.2641 -0.3184 0.4937 0.140 Uiso 1 1 calc R
C260 C -0.2508(3) -0.4084(6) 0.5007(2) 0.120(5) Uani 1 1 d GU
C262 C -0.2291(3) -0.4536(5) 0.4926(3) 0.130(4) Uani 1 1 d GU
H262 H -0.2302 -0.4940 0.5011 0.156 Uiso 1 1 calc R
C263 C -0.2059(3) -0.4396(5) 0.4720(3) 0.123(5) Uani 1 1 d GU
H263 H -0.1911 -0.4704 0.4665 0.148 Uiso 1 1 calc R
C145 C 0.4165(3) 0.5031(7) 0.5872(3) 0.056(3) Uani 1 1 d DU
O6 O 0.5303(3) 1.0465(6) 0.3753(3) 0.109(4) Uani 1 1 d U
C208 C 0.0001(3) 0.0848(7) 0.5943(3) 0.051(3) Uani 1 1 d DU
C46 C 0.5341(4) 1.1030(9) 0.3743(3) 0.082(5) Uani 1 1 d DU
O38 O 0.1447(4) 0.0418(8) 0.5233(3) 0.166(5) Uani 1 1 d DU
C280 C 0.1377(6) -0.0122(10) 0.5216(5) 0.170(4) Uani 1 1 d DU
O35 O -0.2777(3) -0.4863(6) 0.5306(3) 0.128(4) Uani 1 1 d U
O37 O 0.1508(4) -0.0370(8) 0.5419(4) 0.182(5) Uani 1 1 d DU
O36 O -0.2966(3) -0.3897(6) 0.5322(3) 0.108(4) Uani 1 1 d U
C38 C 0.66045(19) 1.2265(5) 0.23635(17) 0.080(4) Uani 1 1 d GDU
C39 C 0.6458(2) 1.2697(4) 0.2546(2) 0.093(4) Uani 1 1 d GU
H39 H 0.6490 1.3128 0.2514 0.112 Uiso 1 1 calc R
C40 C 0.6263(2) 1.2500(4) 0.27753(18) 0.086(3) Uani 1 1 d GU
H40 H 0.6163 1.2796 0.2900 0.103 Uiso 1 1 calc RD
C41 C 0.6215(2) 1.1870(5) 0.28225(17) 0.089(3) Uani 1 1 d GDU
C49 C 0.6362(2) 1.1437(4) 0.2640(2) 0.109(4) Uani 1 1 d GU
H49 H 0.6329 1.1007 0.2672 0.131 Uiso 1 1 calc RD
C50 C 0.6557(2) 1.1635(4) 0.24107(19) 0.119(4) Uani 1 1 d GU
H50 H 0.6657 1.1339 0.2286 0.143 Uiso 1 1 calc R
C261 C -0.2751(5) -0.4283(9) 0.5230(5) 0.105(5) Uani 1 1 d U
C278 C 0.1038(4) -0.1003(8) 0.5030(3) 0.204(5) Uani 1 1 d GU
H278 H 0.1114 -0.1251 0.5197 0.245 Uiso 1 1 calc R
C279 C 0.1139(3) -0.0391(9) 0.5006(3) 0.181(4) Uani 1 1 d GDU
C281 C 0.1029(4) -0.0028(6) 0.4761(4) 0.175(5) Uani 1 1 d GU
H281 H 0.1098 0.0389 0.4744 0.210 Uiso 1 1 calc R
C282 C 0.0818(4) -0.0277(8) 0.4540(3) 0.176(5) Uani 1 1 d GU
H282 H 0.0742 -0.0029 0.4372 0.211 Uiso 1 1 calc R
C276 C 0.0717(3) -0.0888(8) 0.4564(3) 0.189(4) Uani 1 1 d GDU
C277 C 0.0827(4) -0.1251(6) 0.4809(4) 0.206(5) Uani 1 1 d GU
H277 H 0.0758 -0.1669 0.4825 0.247 Uiso 1 1 calc R
C286 C 0.0193(4) -0.1673(9) 0.3223(4) 0.135(6) Uani 1 1 d DU
H286 H 0.0311 -0.1348 0.3321 0.162 Uiso 1 1 calc R
O20 O 0.4792(3) 0.6300(5) 0.2689(2) 0.116(3) Uani 1 1 d U
O40 O -0.0904(2) -0.1632(5) 0.3061(2) 0.111(3) Uani 1 1 d U
C56 C 0.6665(2) 1.1820(5) 0.07795(19) 0.079(4) Uani 1 1 d GDU
C68 C 0.67578(18) 1.1272(5) 0.0642(2) 0.100(5) Uani 1 1 d GU
H68 H 0.6959 1.1092 0.0697 0.120 Uiso 1 1 calc R
C67 C 0.6557(2) 1.0988(4) 0.0422(2) 0.085(4) Uani 1 1 d GU
H67 H 0.6620 1.0614 0.0328 0.102 Uiso 1 1 calc R
C59 C 0.6263(2) 1.1252(4) 0.03408(17) 0.061(3) Uani 1 1 d GU
C58 C 0.61702(18) 1.1800(5) 0.0479(2) 0.093(5) Uani 1 1 d GU
H58 H 0.5969 1.1981 0.0423 0.111 Uiso 1 1 calc R
C57 C 0.6371(2) 1.2084(4) 0.0698(2) 0.093(4) Uani 1 1 d GU
H57 H 0.6308 1.2458 0.0792 0.111 Uiso 1 1 calc R

loop_
_atom_site_aniso_label
_atom_site_aniso_U_11
_atom_site_aniso_U_22
_atom_site_aniso_U_33
_atom_site_aniso_U_23
_atom_site_aniso_U_13
_atom_site_aniso_U_12
In3 0.0538(7) 0.1236(10) 0.0533(7) -0.0017(7) 0.0232(5) -0.0008(7)
In5 0.0423(6) 0.1043(8) 0.0448(6) 0.0004(6) 0.0053(5) -0.0093(7)
In2 0.0626(8) 0.1474(11) 0.0439(6) -0.0110(7) 0.0123(5) -0.0167(8)
In1 0.0543(7) 0.1309(11) 0.0431(6) 0.0000(7) 0.0057(5) -0.0094(7)
In4 0.0800(9) 0.2272(16) 0.0696(8) -0.0308(9) 0.0394(7) -0.0482(10)
In7 0.0875(9) 0.1376(12) 0.0880(9) -0.0034(8) -0.0307(7) 0.0038(9)
In6 0.0696(8) 0.1941(13) 0.0528(7) -0.0157(7) 0.0129(6) -0.0454(8)
In8 0.0978(11) 0.1706(14) 0.0970(10) -0.0171(10) -0.0270(8) -0.0253(10)
O16 0.098(9) 0.101(7) 0.109(9) 0.007(7) -0.017(7) -0.017(7)
C230 0.101(10) 0.081(11) 0.103(7) -0.001(8) -0.007(7) 0.007(8)
O21 0.063(6) 0.094(6) 0.060(6) -0.006(5) -0.004(4) -0.007(6)
N11 0.050(5) 0.124(8) 0.040(5) -0.011(6) 0.004(4) -0.009(5)
O18 0.082(8) 0.143(8) 0.079(8) 0.004(7) 0.025(6) 0.001(7)
O28 0.059(6) 0.097(7) 0.076(7) 0.013(6) 0.028(5) -0.008(6)
O7 0.098(9) 0.164(9) 0.067(8) -0.011(8) 0.006(6) -0.033(8)
N7 0.061(7) 0.087(8) 0.048(5) -0.009(5) 0.024(4) 0.005(6)
O23 0.070(7) 0.084(7) 0.068(7) 0.009(6) 0.029(5) -0.005(6)
O12 0.059(6) 0.090(6) 0.069(6) 0.000(5) 0.011(4) -0.016(6)
O4 0.082(8) 0.088(7) 0.074(7) -0.017(6) 0.009(5) -0.002(6)
C216 0.040(6) 0.061(9) 0.031(6) 0.009(6) -0.005(5) -0.003(6)
N5 0.067(6) 0.113(8) 0.051(5) 0.009(5) 0.002(4) -0.016(6)
O5 0.087(8) 0.153(9) 0.047(6) -0.015(6) 0.017(5) 0.002(7)
C136 0.061(11) 0.108(10) 0.058(9) 0.011(9) 0.000(6) 0.009(9)
O25 0.074(7) 0.101(6) 0.072(6) -0.003(5) -0.012(5) 0.003(5)
N4 0.052(6) 0.087(8) 0.040(4) -0.013(5) 0.008(4) -0.020(6)
O2 0.060(7) 0.094(7) 0.060(6) 0.009(5) 0.009(5) 0.001(5)
N1 0.063(6) 0.106(8) 0.050(6) -0.033(7) 0.021(5) -0.019(5)
O22 0.042(6) 0.101(6) 0.071(7) -0.011(5) 0.005(4) 0.009(5)
C177 0.056(8) 0.099(12) 0.052(7) -0.004(8) 0.006(6) 0.002(7)
O27 0.066(7) 0.094(7) 0.056(6) 0.008(5) 0.016(5) -0.013(5)
O1 0.065(6) 0.089(6) 0.059(6) 0.002(5) 0.015(5) -0.001(6)
C200 0.047(7) 0.059(9) 0.052(7) 0.001(6) 0.007(6) 0.000(6)
C212 0.057(8) 0.108(11) 0.049(8) 0.015(7) -0.001(6) -0.010(8)
C211 0.073(8) 0.111(12) 0.082(9) 0.013(8) 0.021(7) -0.003(9)
C203 0.057(7) 0.056(9) 0.070(8) -0.026(6) 0.009(6) -0.013(7)
C202 0.077(9) 0.109(12) 0.095(11) -0.008(8) 0.026(7) 0.010(9)
C201 0.047(8) 0.171(15) 0.083(10) 0.008(10) 0.004(7) -0.001(10)
N12 0.033(6) 0.079(7) 0.048(5) -0.003(5) -0.003(4) -0.013(5)
N3 0.068(6) 0.128(9) 0.050(6) -0.025(7) 0.014(5) -0.012(5)
N6 0.060(5) 0.059(7) 0.044(5) 0.013(5) 0.025(4) -0.010(5)
C213 0.036(7) 0.071(10) 0.040(6) 0.001(6) 0.002(5) 0.006(6)
O8 0.083(9) 0.187(10) 0.072(8) -0.006(7) -0.021(6) -0.018(8)
O14 0.084(8) 0.121(8) 0.101(9) 0.011(8) 0.032(6) -0.023(7)
N9 0.072(6) 0.078(7) 0.043(5) -0.010(5) 0.008(5) -0.011(5)
N10 0.065(7) 0.086(8) 0.044(4) -0.001(5) 0.003(4) -0.018(5)
O26 0.084(6) 0.102(6) 0.072(6) -0.007(6) -0.020(5) 0.001(6)
C36 0.061(8) 0.095(11) 0.059(7) 0.004(8) 0.009(6) -0.016(8)
C267 0.100(11) 0.092(13) 0.108(8) -0.029(10) -0.003(7) -0.010(9)
O24 0.062(7) 0.105(7) 0.062(6) 0.018(5) 0.011(5) -0.007(5)
O17 0.088(9) 0.125(8) 0.102(9) 0.017(7) 0.034(6) 0.002(7)
C27 0.044(8) 0.051(7) 0.052(8) -0.002(6) 0.027(5) -0.014(6)
C26 0.061(10) 0.060(7) 0.072(10) -0.004(7) -0.016(7) 0.014(7)
C25 0.077(10) 0.057(8) 0.055(9) 0.007(6) -0.003(6) 0.000(6)
C24 0.052(8) 0.056(7) 0.064(9) -0.001(6) 0.000(6) 0.007(6)
C30 0.086(11) 0.051(7) 0.117(13) -0.003(8) -0.022(8) 0.011(8)
C29 0.071(11) 0.039(8) 0.109(12) -0.008(7) 0.017(7) -0.003(6)
C141 0.082(10) 0.128(14) 0.058(6) 0.013(9) 0.015(6) -0.013(9)
N2 0.066(7) 0.110(9) 0.034(4) -0.003(5) 0.009(4) -0.025(7)
N13 0.065(8) 0.113(10) 0.088(5) -0.009(6) -0.023(5) 0.015(6)
C100 0.098(13) 0.096(11) 0.037(9) -0.031(9) 0.033(8) -0.030(9)
O33 0.094(9) 0.169(10) 0.106(9) 0.031(8) -0.009(7) 0.024(8)
C142 0.105(12) 0.184(16) 0.077(8) 0.029(11) 0.012(8) -0.048(10)
C231 0.105(10) 0.123(12) 0.081(7) 0.006(8) -0.005(7) -0.021(8)
C190 0.077(7) 0.084(7) 0.067(6) -0.009(6) -0.011(5) 0.008(6)
C64 0.073(12) 0.177(12) 0.041(10) -0.020(11) -0.002(7) -0.024(12)
C108 0.046(7) 0.068(9) 0.051(6) 0.001(7) 0.017(5) 0.000(6)
N15 0.083(9) 0.130(11) 0.088(5) -0.002(6) -0.021(5) -0.002(7)
C126 0.056(8) 0.072(10) 0.059(7) -0.002(7) 0.020(5) -0.001(7)
O32 0.146(9) 0.164(8) 0.181(10) -0.015(8) 0.033(6) -0.009(8)
C69 0.069(7) 0.044(8) 0.033(6) 0.008(6) 0.005(5) -0.009(7)
N16 0.079(6) 0.109(9) 0.093(7) 0.004(8) -0.029(6) -0.003(6)
C17 0.048(8) 0.071(10) 0.056(7) 0.000(7) 0.001(6) 0.003(7)
C109 0.049(7) 0.069(9) 0.061(6) -0.008(7) 0.014(5) 0.010(6)
C76 0.093(12) 0.065(8) 0.062(10) 0.011(7) 0.002(7) -0.008(7)
C75 0.065(10) 0.081(8) 0.067(10) 0.009(8) 0.005(6) -0.002(8)
C74 0.057(9) 0.082(8) 0.030(7) 0.000(6) 0.026(5) -0.001(7)
C79 0.092(12) 0.093(9) 0.056(10) 0.016(7) 0.001(6) -0.008(8)
C78 0.100(13) 0.101(8) 0.083(12) 0.006(9) -0.015(8) 0.017(9)
C77 0.065(10) 0.105(9) 0.061(10) -0.006(8) 0.015(6) 0.000(8)
C123 0.078(9) 0.134(14) 0.068(7) -0.031(9) 0.035(6) -0.036(9)
C72 0.065(8) 0.076(10) 0.048(6) -0.007(7) 0.009(5) -0.006(7)
C199 0.049(7) 0.116(11) 0.050(6) 0.009(7) 0.007(6) -0.024(7)
C217 0.124(8) 0.147(8) 0.127(8) -0.009(7) 0.003(5) -0.007(7)
C33 0.041(7) 0.074(10) 0.045(6) -0.013(7) -0.001(5) 0.006(7)
C52 0.090(11) 0.169(15) 0.089(9) -0.051(10) 0.039(8) -0.029(9)
C110 0.063(8) 0.101(11) 0.046(8) -0.003(7) 0.012(6) -0.001(7)
C111 0.060(8) 0.075(10) 0.072(10) 0.012(7) 0.008(7) 0.003(7)
C112 0.080(10) 0.084(11) 0.103(13) -0.007(8) -0.020(8) 0.018(8)
C113 0.061(9) 0.091(10) 0.073(10) 0.008(7) 0.004(6) 0.015(7)
C121 0.076(10) 0.109(11) 0.074(11) -0.027(8) -0.002(8) 0.026(8)
C122 0.097(11) 0.097(12) 0.084(12) -0.020(8) -0.043(9) 0.051(9)
C114 0.067(9) 0.122(9) 0.059(9) -0.004(8) -0.001(6) 0.020(8)
C115 0.065(10) 0.091(9) 0.070(10) -0.010(7) 0.001(6) 0.016(7)
C116 0.046(9) 0.118(9) 0.071(10) -0.005(9) -0.002(6) 0.001(8)
C117 0.045(9) 0.108(9) 0.068(10) -0.009(8) -0.004(6) 0.014(8)
C119 0.106(14) 0.138(11) 0.065(11) -0.019(9) -0.031(8) 0.044(10)
C120 0.088(11) 0.108(9) 0.064(10) 0.001(8) -0.014(7) 0.028(9)
C159 0.059(9) 0.129(13) 0.051(6) -0.040(8) 0.019(6) -0.017(7)
O11 0.048(6) 0.097(6) 0.071(7) -0.002(5) 0.009(4) 0.013(5)
C60 0.047(7) 0.090(8) 0.034(7) -0.002(6) 0.009(5) 0.017(7)
C61 0.093(12) 0.110(9) 0.091(12) 0.003(8) -0.025(7) 0.016(8)
C62 0.058(10) 0.149(10) 0.053(9) -0.001(9) -0.007(6) 0.009(9)
C63 0.086(11) 0.147(10) 0.053(9) 0.019(8) -0.023(6) -0.038(9)
C65 0.082(11) 0.119(10) 0.073(11) 0.000(8) -0.019(7) -0.022(8)
C66 0.066(9) 0.093(8) 0.060(9) 0.003(7) -0.014(6) -0.002(8)
C1 0.030(8) 0.085(9) 0.041(8) 0.013(7) -0.009(5) 0.002(7)
O13 0.129(11) 0.143(9) 0.086(9) -0.015(7) 0.068(7) -0.004(8)
N8 0.051(6) 0.131(9) 0.057(6) 0.011(7) 0.009(5) 0.005(6)
C106 0.055(8) 0.106(11) 0.063(7) -0.005(8) 0.022(6) -0.023(8)
O31 0.110(8) 0.145(7) 0.106(8) 0.005(6) -0.006(6) -0.003(6)
C288 0.078(11) 0.163(17) 0.104(8) 0.006(11) -0.020(7) 0.008(10)
C87 0.076(6) 0.113(7) 0.068(5) 0.003(6) 0.005(5) -0.014(6)
C161 0.059(8) 0.071(10) 0.060(7) -0.002(7) 0.016(6) 0.005(6)
C73 0.038(9) 0.084(8) 0.075(10) 0.030(8) 0.014(5) -0.020(8)
C23 0.073(9) 0.072(9) 0.071(10) -0.004(6) -0.006(7) 0.000(7)
C22 0.074(9) 0.091(10) 0.047(9) -0.017(7) 0.003(6) 0.010(8)
C21 0.055(9) 0.090(11) 0.103(12) -0.036(8) -0.006(8) 0.002(7)
C20 0.045(7) 0.076(9) 0.049(7) 0.003(6) 0.013(6) -0.013(6)
C32 0.039(8) 0.108(11) 0.076(10) -0.029(7) 0.015(6) 0.000(7)
C31 0.068(9) 0.086(10) 0.076(10) -0.007(7) -0.008(7) 0.005(7)
C2 0.056(9) 0.126(10) 0.030(8) 0.001(7) -0.003(5) -0.006(8)
C3 0.094(12) 0.137(11) 0.058(10) -0.010(8) 0.035(8) -0.019(9)
C4 0.078(10) 0.120(9) 0.073(10) 0.013(8) 0.025(7) -0.014(9)
C5 0.069(8) 0.099(9) 0.045(8) 0.002(7) 0.003(6) -0.009(7)
C6 0.052(9) 0.120(9) 0.055(9) -0.021(7) 0.020(6) -0.017(7)
C7 0.066(10) 0.139(10) 0.100(12) 0.032(10) 0.027(7) -0.019(9)
C160 0.039(8) 0.081(10) 0.057(7) -0.020(7) 0.012(6) 0.005(6)
C198 0.043(7) 0.062(8) 0.050(6) 0.017(6) 0.001(5) -0.015(6)
C162 0.050(9) 0.120(12) 0.042(6) 0.015(7) -0.002(6) -0.002(7)
C8 0.105(10) 0.103(11) 0.063(9) 0.026(7) 0.050(8) 0.029(8)
C13 0.069(9) 0.106(11) 0.047(9) 0.008(6) 0.020(6) 0.014(8)
C12 0.069(9) 0.069(10) 0.062(9) -0.002(6) 0.033(7) 0.011(7)
C11 0.056(7) 0.060(9) 0.061(7) -0.003(6) 0.017(7) -0.003(6)
C10 0.057(8) 0.074(10) 0.087(10) 0.015(7) 0.026(7) 0.008(7)
C9 0.085(9) 0.110(12) 0.060(9) 0.019(8) 0.030(7) 0.011(8)
C107 0.057(8) 0.083(10) 0.052(7) -0.015(7) 0.019(6) -0.007(7)
C18 0.049(8) 0.086(11) 0.042(6) -0.002(7) 0.004(5) 0.005(7)
C147 0.091(12) 0.092(9) 0.083(12) 0.002(8) -0.013(7) -0.017(8)
C148 0.114(13) 0.090(8) 0.054(9) 0.006(8) -0.033(7) -0.012(9)
C149 0.056(8) 0.102(9) 0.041(8) -0.001(7) 0.000(5) -0.020(8)
C156 0.090(12) 0.071(8) 0.067(10) -0.010(7) -0.001(6) -0.004(7)
C157 0.057(9) 0.095(8) 0.050(9) 0.003(7) 0.006(6) -0.003(8)
C146 0.042(8) 0.091(8) 0.036(7) -0.003(6) 0.014(5) -0.011(6)
C88 0.077(8) 0.106(9) 0.068(6) -0.009(7) 0.006(6) -0.013(7)
C196 0.047(8) 0.090(11) 0.066(8) -0.004(8) 0.008(6) -0.014(7)
C158 0.055(7) 0.064(9) 0.050(6) -0.017(6) 0.008(5) -0.022(7)
C127 0.057(8) 0.097(11) 0.059(6) 0.014(8) 0.017(6) 0.000(7)
C195 0.044(8) 0.097(11) 0.063(6) -0.009(7) 0.007(6) -0.009(7)
C90 0.085(9) 0.077(10) 0.048(6) -0.004(8) 0.012(6) -0.027(8)
C92 0.108(8) 0.180(11) 0.087(8) 0.030(7) 0.038(7) -0.016(8)
C104 0.128(9) 0.189(11) 0.120(9) 0.021(8) 0.049(7) -0.008(8)
C103 0.129(9) 0.189(11) 0.129(9) 0.028(7) 0.058(7) -0.015(8)
C95 0.117(10) 0.195(12) 0.121(9) 0.036(7) 0.054(7) -0.010(8)
C94 0.131(10) 0.204(11) 0.137(9) 0.048(8) 0.069(7) -0.009(8)
C93 0.129(9) 0.196(11) 0.118(9) 0.048(7) 0.064(7) -0.008(8)
C51 0.050(8) 0.119(13) 0.058(6) -0.004(8) 0.005(6) 0.010(7)
C71 0.080(9) 0.094(11) 0.047(7) -0.005(7) 0.016(6) 0.005(9)
C234 0.109(12) 0.154(17) 0.083(9) 0.007(10) -0.020(8) -0.035(11)
C215 0.055(8) 0.069(9) 0.028(6) 0.007(6) 0.003(5) -0.009(7)
C214 0.042(8) 0.104(11) 0.060(7) -0.015(7) 0.012(6) 0.001(7)
C16 0.051(8) 0.077(10) 0.073(8) 0.008(8) 0.017(6) -0.012(7)
C192 0.154(12) 0.133(9) 0.136(11) -0.024(9) -0.072(8) 0.013(9)
C186 0.097(14) 0.144(11) 0.100(13) -0.020(11) -0.024(9) -0.017(10)
C187 0.094(13) 0.111(10) 0.083(12) -0.011(9) -0.006(8) -0.006(8)
C188 0.077(11) 0.099(9) 0.120(14) -0.014(9) -0.021(8) 0.003(9)
C189 0.099(8) 0.096(7) 0.087(8) -0.017(6) -0.028(6) 0.012(6)
C191 0.143(10) 0.121(8) 0.123(9) -0.021(7) -0.061(7) 0.023(7)
C19 0.052(7) 0.085(10) 0.041(6) -0.012(7) 0.000(5) 0.009(7)
C91 0.072(8) 0.066(10) 0.058(6) 0.006(7) -0.001(5) -0.002(7)
C144 0.096(11) 0.120(13) 0.058(6) 0.014(9) 0.013(7) -0.029(9)
C131 0.131(10) 0.139(9) 0.116(9) 0.033(7) 0.062(7) 0.011(7)
C130 0.144(10) 0.136(9) 0.135(10) 0.040(7) 0.065(7) 0.025(7)
C129 0.143(12) 0.137(10) 0.141(11) 0.046(8) 0.069(8) 0.020(9)
C128 0.072(9) 0.121(12) 0.059(8) -0.010(7) 0.024(7) -0.023(7)
C140 0.129(16) 0.137(14) 0.110(14) 0.024(10) 0.073(11) 0.028(10)
C139 0.100(12) 0.101(11) 0.129(14) 0.007(8) 0.056(10) 0.012(9)
C251 0.069(10) 0.116(14) 0.115(10) 0.005(11) -0.024(8) -0.005(9)
C250 0.102(12) 0.101(13) 0.114(10) -0.003(12) -0.010(8) -0.016(10)
C204 0.064(9) 0.075(8) 0.065(8) -0.041(6) 0.010(6) -0.032(7)
C205 0.065(10) 0.065(8) 0.086(11) 0.006(7) 0.017(7) -0.019(7)
C206 0.085(11) 0.079(8) 0.062(10) 0.000(7) 0.027(7) -0.019(8)
C207 0.063(10) 0.098(9) 0.072(10) 0.019(8) 0.021(6) 0.004(7)
C209 0.066(10) 0.120(11) 0.075(10) 0.033(8) 0.010(7) 0.023(8)
C210 0.093(11) 0.085(9) 0.088(11) -0.016(8) 0.048(8) -0.001(9)
C180 0.076(9) 0.106(12) 0.058(7) -0.011(8) 0.011(6) -0.017(8)
C143 0.117(13) 0.169(15) 0.083(9) -0.018(11) 0.032(9) -0.052(11)
C70 0.090(10) 0.125(13) 0.042(6) -0.014(8) 0.009(6) -0.016(10)
C244 0.085(12) 0.135(11) 0.075(12) 0.005(11) -0.010(8) 0.003(11)
C105 0.026(6) 0.056(8) 0.055(6) 0.008(7) 0.008(5) 0.010(6)
C55 0.062(8) 0.153(14) 0.063(7) -0.029(9) 0.007(6) -0.020(9)
C163 0.058(8) 0.114(12) 0.046(6) 0.006(6) 0.012(6) 0.004(7)
C15 0.060(8) 0.100(12) 0.044(6) 0.001(8) -0.001(6) -0.020(8)
C54 0.076(10) 0.128(14) 0.066(6) -0.018(9) 0.013(7) -0.011(9)
C287 0.112(13) 0.175(17) 0.096(10) 0.005(11) -0.001(9) -0.028(11)
C14 0.065(8) 0.094(11) 0.056(6) -0.005(7) 0.030(6) -0.019(8)
C35 0.076(10) 0.123(13) 0.043(6) -0.002(8) 0.007(6) -0.012(9)
C221 0.144(9) 0.166(10) 0.157(10) 0.017(8) 0.023(8) -0.006(9)
C222 0.151(10) 0.180(10) 0.157(10) 0.021(8) 0.026(7) -0.012(9)
C223 0.146(10) 0.180(10) 0.149(10) 0.003(8) 0.025(7) -0.003(8)
C218 0.129(8) 0.159(9) 0.123(8) -0.011(7) 0.011(6) -0.002(7)
C219 0.145(9) 0.174(10) 0.144(10) 0.004(8) 0.029(7) -0.004(8)
C220 0.152(10) 0.180(10) 0.160(10) 0.017(8) 0.035(8) -0.008(8)
C285 0.083(11) 0.106(13) 0.111(8) 0.001(10) -0.007(8) -0.004(8)
C42 0.078(7) 0.140(8) 0.085(7) 0.019(6) 0.030(5) 0.003(6)
C48 0.125(9) 0.161(8) 0.133(9) 0.032(8) 0.065(6) 0.023(8)
C47 0.142(10) 0.166(9) 0.149(9) 0.047(8) 0.085(7) 0.041(8)
C45 0.129(10) 0.152(10) 0.134(10) 0.043(9) 0.080(7) 0.042(8)
C44 0.135(11) 0.156(10) 0.142(11) 0.023(10) 0.084(8) 0.025(10)
C43 0.109(10) 0.146(9) 0.104(9) 0.008(8) 0.037(7) -0.010(8)
C124 0.089(10) 0.102(12) 0.047(7) -0.016(8) 0.017(6) -0.027(9)
C89 0.065(10) 0.127(14) 0.063(7) -0.013(9) 0.004(6) -0.008(9)
C80 0.070(9) 0.149(13) 0.036(9) -0.015(8) 0.012(6) 0.000(8)
C85 0.079(10) 0.120(12) 0.080(11) -0.016(8) 0.009(8) -0.008(9)
C84 0.051(8) 0.103(11) 0.071(10) -0.001(7) 0.023(6) -0.016(7)
C83 0.071(8) 0.100(11) 0.053(8) 0.008(7) 0.006(7) -0.004(7)
C82 0.055(9) 0.117(12) 0.087(11) -0.003(8) -0.004(7) -0.007(8)
C81 0.067(9) 0.136(13) 0.083(12) -0.020(8) 0.016(7) -0.014(8)
C266 0.080(8) 0.057(10) 0.100(7) 0.007(8) -0.026(6) 0.015(7)
C34 0.073(10) 0.147(15) 0.042(6) 0.010(8) -0.006(6) -0.010(10)
C150 0.053(7) 0.076(9) 0.043(7) 0.000(6) 0.010(5) -0.023(6)
C151 0.047(7) 0.069(8) 0.051(8) -0.001(6) 0.012(6) -0.017(6)
C152 0.042(7) 0.072(8) 0.049(8) -0.002(6) 0.015(5) -0.027(6)
C153 0.057(7) 0.084(9) 0.041(7) 0.010(6) -0.018(6) -0.017(6)
C154 0.067(9) 0.112(11) 0.070(10) -0.022(8) -0.014(7) 0.003(8)
C155 0.057(9) 0.104(10) 0.068(9) -0.012(7) -0.008(7) 0.009(7)
C270 0.078(11) 0.128(15) 0.090(8) 0.003(10) -0.025(7) 0.004(8)
C86 0.059(6) 0.082(8) 0.057(6) 0.011(6) -0.004(5) -0.010(7)
C166 0.091(10) 0.098(11) 0.112(12) 0.042(8) 0.032(8) 0.015(9)
C165 0.068(8) 0.094(11) 0.084(10) 0.023(8) 0.022(7) 0.013(8)
C164 0.063(7) 0.065(9) 0.048(7) -0.005(6) 0.002(6) -0.008(6)
C176 0.064(8) 0.101(11) 0.058(9) 0.027(7) 0.015(6) 0.010(8)
C175 0.079(9) 0.146(13) 0.075(9) 0.025(8) 0.030(7) 0.027(9)
C167 0.065(8) 0.079(9) 0.050(8) 0.000(6) 0.012(6) 0.001(7)
C197 0.059(9) 0.086(10) 0.057(7) -0.009(7) 0.009(6) -0.017(7)
C236 0.147(12) 0.182(12) 0.132(10) 0.017(9) -0.056(9) -0.039(11)
C237 0.177(12) 0.198(11) 0.147(10) 0.014(9) -0.067(8) -0.041(10)
C238 0.183(12) 0.204(11) 0.148(10) 0.018(10) -0.070(8) -0.044(11)
C239 0.177(12) 0.188(13) 0.139(11) 0.015(10) -0.061(9) -0.048(12)
C247 0.121(16) 0.189(14) 0.140(17) -0.005(11) -0.057(11) -0.012(13)
C248 0.080(12) 0.160(12) 0.131(14) -0.038(10) -0.016(9) -0.021(11)
C233 0.119(11) 0.135(12) 0.090(7) -0.010(8) -0.013(7) -0.014(9)
O34 0.105(9) 0.149(9) 0.069(7) -0.010(7) -0.013(6) -0.010(8)
C249 0.082(10) 0.085(12) 0.117(8) 0.003(11) -0.019(7) -0.001(9)
C134 0.108(14) 0.128(11) 0.078(11) 0.010(9) 0.038(8) 0.005(10)
C135 0.076(11) 0.122(10) 0.059(9) -0.016(8) 0.012(6) -0.009(9)
C137 0.152(18) 0.138(10) 0.114(15) 0.016(12) 0.070(11) 0.025(13)
C138 0.128(11) 0.155(10) 0.137(11) 0.017(9) 0.074(8) 0.009(9)
C132 0.122(9) 0.146(9) 0.124(8) 0.019(7) 0.068(6) 0.004(7)
C133 0.106(10) 0.149(10) 0.127(10) 0.014(9) 0.064(7) 0.006(9)
N14 0.097(7) 0.158(10) 0.085(7) 0.031(9) -0.027(6) -0.024(7)
C232 0.119(10) 0.137(11) 0.094(7) -0.009(7) -0.002(7) -0.017(8)
C269 0.102(14) 0.157(17) 0.080(8) 0.021(10) -0.027(8) -0.026(11)
C235 0.102(10) 0.079(11) 0.103(8) 0.006(9) -0.011(6) 0.005(9)
C102 0.097(14) 0.100(10) 0.121(14) 0.042(10) 0.034(8) 0.007(9)
C96 0.083(11) 0.120(11) 0.080(11) 0.002(9) 0.016(7) -0.011(9)
C97 0.106(13) 0.108(10) 0.120(14) 0.000(10) 0.064(9) 0.034(10)
C98 0.086(12) 0.113(10) 0.115(13) 0.038(9) 0.041(8) 0.032(9)
C99 0.074(11) 0.092(9) 0.096(11) -0.005(8) 0.044(8) 0.001(8)
C101 0.144(16) 0.082(9) 0.113(14) -0.010(9) 0.059(10) -0.002(10)
C125 0.082(10) 0.091(11) 0.045(6) 0.006(8) 0.025(6) -0.018(8)
C181 0.045(8) 0.119(12) 0.060(6) -0.018(8) 0.009(5) -0.010(7)
C37 0.062(8) 0.171(15) 0.042(7) 0.008(8) 0.001(6) -0.013(8)
C225 0.088(9) 0.156(14) 0.082(11) -0.001(9) -0.016(7) 0.014(10)
C224 0.124(10) 0.134(13) 0.070(10) 0.000(8) -0.015(8) 0.028(11)
C229 0.119(10) 0.132(15) 0.085(11) 0.010(9) -0.022(8) 0.010(12)
C228 0.102(10) 0.087(12) 0.104(11) 0.009(9) -0.021(8) 0.027(10)
C227 0.085(8) 0.082(11) 0.113(9) 0.011(8) -0.017(8) -0.012(9)
C226 0.080(8) 0.143(13) 0.094(11) 0.022(9) -0.036(7) 0.000(10)
C179 0.082(11) 0.184(18) 0.051(7) -0.026(10) 0.015(7) -0.026(11)
C168 0.060(8) 0.080(9) 0.063(9) 0.003(7) 0.012(7) -0.015(7)
C169 0.072(10) 0.113(11) 0.077(11) 0.035(9) 0.011(7) 0.015(8)
C170 0.072(10) 0.052(8) 0.112(12) -0.005(7) 0.028(8) -0.007(7)
C171 0.063(9) 0.071(9) 0.074(9) 0.001(7) 0.018(6) -0.016(7)
C173 0.109(13) 0.099(11) 0.113(12) 0.045(9) 0.042(9) 0.029(8)
C174 0.080(10) 0.101(10) 0.074(10) 0.027(8) 0.022(7) 0.014(8)
C268 0.108(14) 0.145(17) 0.091(8) 0.014(11) -0.027(8) -0.023(11)
C271 0.087(11) 0.127(13) 0.095(8) -0.005(10) -0.006(7) 0.005(8)
C182 0.068(10) 0.142(11) 0.070(9) -0.021(9) -0.004(7) -0.009(9)
C194 0.135(15) 0.128(10) 0.100(12) -0.022(10) -0.028(9) -0.003(11)
C193 0.112(14) 0.151(12) 0.117(15) -0.009(10) -0.037(9) -0.014(11)
C185 0.071(10) 0.128(11) 0.050(9) -0.007(7) 0.014(6) -0.028(9)
C184 0.107(14) 0.147(11) 0.088(12) 0.001(10) -0.017(8) -0.047(11)
C183 0.105(14) 0.120(11) 0.106(14) -0.022(9) -0.031(9) -0.024(10)
C178 0.085(10) 0.127(14) 0.054(7) -0.020(8) 0.018(7) 0.000(9)
C118 0.045(10) 0.105(9) 0.057(10) -0.005(9) 0.006(6) 0.003(9)
O15 0.051(7) 0.126(8) 0.057(7) 0.013(6) 0.005(5) 0.008(6)
O3 0.053(6) 0.068(6) 0.041(5) -0.003(5) -0.003(4) -0.012(5)
C28 0.084(11) 0.056(9) 0.047(9) -0.010(7) 0.024(6) -0.017(8)
C53 0.074(10) 0.163(15) 0.072(8) -0.020(10) 0.011(7) -0.024(9)
C253 0.103(9) 0.054(10) 0.123(10) 0.000(7) 0.001(9) 0.005(7)
C254 0.100(11) 0.133(13) 0.137(14) 0.037(10) -0.008(9) 0.023(10)
C255 0.097(10) 0.092(12) 0.120(13) -0.003(8) -0.018(8) -0.005(9)
C256 0.087(10) 0.089(12) 0.132(13) 0.018(8) -0.018(8) 0.015(8)
C264 0.093(11) 0.094(12) 0.173(15) 0.035(10) 0.010(10) 0.007(9)
C265 0.106(12) 0.089(13) 0.144(15) 0.034(9) 0.011(9) 0.027(10)
C242 0.179(16) 0.168(14) 0.142(17) -0.019(12) -0.059(12) -0.003(13)
C241 0.147(16) 0.128(12) 0.166(17) 0.003(11) -0.042(11) -0.021(10)
C240 0.179(16) 0.153(14) 0.119(14) -0.006(12) -0.058(11) 0.001(10)
C246 0.085(11) 0.148(12) 0.104(13) 0.005(10) -0.028(8) -0.003(10)
C245 0.120(14) 0.144(12) 0.138(15) 0.023(10) -0.060(10) -0.035(9)
C243 0.127(13) 0.139(12) 0.115(13) 0.018(10) -0.057(9) -0.021(10)
C252 0.068(10) 0.112(14) 0.116(8) -0.016(11) -0.012(7) 0.009(8)
O29 0.033(5) 0.087(5) 0.024(4) -0.010(4) 0.000(3) -0.027(4)
O19 0.115(9) 0.126(9) 0.117(9) -0.008(7) 0.050(7) 0.032(7)
O10 0.100(8) 0.134(7) 0.090(7) -0.001(6) 0.018(6) 0.008(6)
O9 0.060(6) 0.138(6) 0.069(6) -0.009(5) 0.017(5) 0.000(5)
O30 0.096(7) 0.135(6) 0.098(7) 0.003(6) 0.039(6) 0.013(6)
O39 0.133(9) 0.127(7) 0.107(8) -0.002(6) -0.030(7) -0.023(6)
C172 0.047(9) 0.097(10) 0.047(9) 0.014(8) -0.001(6) -0.004(8)
C275 0.156(9) 0.201(9) 0.137(8) -0.029(8) -0.027(6) -0.030(8)
C274 0.154(10) 0.193(10) 0.140(9) -0.029(8) -0.019(7) -0.030(8)
C273 0.152(10) 0.185(10) 0.144(9) -0.018(9) -0.027(7) -0.026(9)
C272 0.132(9) 0.185(10) 0.129(8) -0.021(9) -0.034(7) -0.029(9)
C284 0.139(10) 0.198(10) 0.143(10) -0.026(9) -0.039(7) -0.013(9)
C283 0.148(10) 0.207(9) 0.133(9) -0.037(9) -0.036(7) -0.010(9)
C257 0.090(12) 0.141(13) 0.114(14) 0.006(10) -0.011(8) 0.007(10)
C258 0.118(15) 0.102(10) 0.091(12) 0.007(9) -0.011(8) -0.013(8)
C259 0.109(14) 0.136(11) 0.103(14) 0.002(10) 0.002(9) -0.001(10)
C260 0.110(12) 0.148(11) 0.103(11) 0.014(9) 0.014(7) 0.004(8)
C262 0.117(11) 0.155(10) 0.118(10) 0.007(8) 0.013(7) 0.007(8)
C263 0.102(11) 0.149(10) 0.120(12) 0.017(9) 0.012(7) 0.015(9)
C145 0.043(7) 0.082(7) 0.046(7) -0.001(6) 0.013(4) -0.010(6)
O6 0.092(9) 0.136(9) 0.101(9) -0.005(8) 0.029(7) -0.014(8)
C208 0.044(7) 0.062(8) 0.045(7) -0.002(6) -0.009(5) -0.019(7)
C46 0.067(11) 0.113(11) 0.066(11) -0.024(10) 0.004(7) -0.024(10)
O38 0.138(9) 0.226(11) 0.130(9) -0.040(9) -0.022(7) -0.024(9)
C280 0.151(9) 0.215(10) 0.141(9) -0.036(9) -0.021(7) -0.023(9)
O35 0.173(12) 0.109(8) 0.100(9) 0.014(7) -0.015(8) -0.014(8)
O37 0.168(11) 0.226(11) 0.149(10) -0.026(8) -0.027(8) -0.036(10)
O36 0.082(8) 0.136(9) 0.104(9) 0.011(7) -0.013(6) 0.010(7)
C38 0.042(8) 0.125(10) 0.073(8) -0.013(8) 0.003(6) -0.022(8)
C39 0.074(11) 0.137(10) 0.072(10) 0.010(8) 0.027(7) -0.003(9)
C40 0.068(8) 0.123(8) 0.067(7) -0.003(7) 0.006(5) -0.011(7)
C41 0.074(7) 0.127(7) 0.068(6) 0.005(6) 0.006(5) -0.010(6)
C49 0.101(8) 0.131(8) 0.100(8) 0.007(7) 0.034(6) 0.000(7)
C50 0.105(10) 0.143(8) 0.113(10) 0.010(8) 0.041(7) -0.009(8)
C261 0.074(12) 0.116(12) 0.125(14) 0.021(12) -0.012(8) 0.007(10)
C278 0.199(10) 0.230(10) 0.178(10) -0.032(9) -0.058(8) -0.035(9)
C279 0.171(9) 0.215(10) 0.154(9) -0.043(8) -0.034(7) -0.027(8)
C281 0.163(10) 0.213(10) 0.147(10) -0.048(8) -0.027(8) -0.022(9)
C282 0.167(10) 0.211(10) 0.145(9) -0.043(8) -0.032(8) -0.027(9)
C276 0.181(9) 0.223(9) 0.158(9) -0.030(8) -0.045(7) -0.036(8)
C277 0.202(10) 0.228(10) 0.181(10) -0.030(9) -0.066(8) -0.037(9)
C286 0.103(13) 0.163(16) 0.140(12) -0.023(12) 0.012(10) -0.041(10)
O20 0.082(8) 0.157(7) 0.110(8) -0.011(6) 0.016(7) -0.001(6)
O40 0.063(7) 0.162(7) 0.104(8) -0.017(6) -0.022(6) 0.013(6)
C56 0.060(8) 0.104(11) 0.073(8) -0.003(7) -0.006(7) -0.017(7)
C68 0.078(10) 0.118(12) 0.103(12) -0.035(8) -0.011(8) 0.003(8)
C67 0.063(9) 0.103(11) 0.087(11) -0.010(8) -0.006(7) 0.000(7)
C59 0.073(8) 0.076(8) 0.034(7) 0.020(6) -0.003(6) -0.002(6)
C58 0.083(10) 0.116(11) 0.077(11) -0.016(8) -0.022(8) 0.018(8)
C57 0.075(9) 0.131(12) 0.071(10) -0.027(8) -0.001(7) 0.011(8)

loop_
_atom_type_symbol
_atom_type_description
_atom_type_scat_dispersion_real
_atom_type_scat_dispersion_imag
_atom_type_scat_source
C C -0.0001 0.0005 'International Tables Vol C Tables 4.2.6.8 and 6.1.1.4'
H H 0.0000 0.0000 'International Tables Vol C Tables 4.2.6.8 and 6.1.1.4'
In In -1.6620 3.1826 'International Tables Vol C Tables 4.2.6.8 and 6.1.1.4'
N N 0.0005 0.0010 'International Tables Vol C Tables 4.2.6.8 and 6.1.1.4'
O O 0.0017 0.0018 'International Tables Vol C Tables 4.2.6.8 and 6.1.1.4'

loop_
_geom_angle_atom_site_label_1
_geom_angle_atom_site_label_2
_geom_angle_atom_site_label_3
_geom_angle
_geom_angle_site_symmetry_1
_geom_angle_site_symmetry_3
O11 In3 O14 88.1(4) . 3
O11 In3 O18 89.3(4) . 2_575
O14 In3 O18 171.8(5) 3 2_575
O11 In3 O15 79.9(3) . 4_565
O14 In3 O15 89.0(4) 3 4_565
O18 In3 O15 82.9(4) 2_575 4_565
O11 In3 O13 122.4(4) . 3
O14 In3 O13 53.5(4) 3 3
O18 In3 O13 133.8(4) 2_575 3
O15 In3 O13 131.1(4) 4_565 3
O11 In3 O12 57.0(3) . .
O14 In3 O12 94.0(4) 3 .
O18 In3 O12 91.1(4) 2_575 .
O15 In3 O12 136.7(3) 4_565 .
O13 In3 O12 82.0(4) 3 .
O11 In3 O16 137.5(4) . 4_565
O14 In3 O16 87.3(4) 3 4_565
O18 In3 O16 89.3(4) 2_575 4_565
O15 In3 O16 57.7(3) 4_565 4_565
O13 In3 O16 87.2(5) 3 4_565
O12 In3 O16 165.5(4) . 4_565
O11 In3 O17 126.2(4) . 2_575
O14 In3 O17 131.1(4) 3 2_575
O18 In3 O17 56.1(4) 2_575 2_575
O15 In3 O17 126.7(4) 4_565 2_575
O13 In3 O17 77.7(4) 3 2_575
O12 In3 O17 81.5(4) . 2_575
O16 In3 O17 86.7(4) 4_565 2_575
O11 In3 C73 29.9(3) . .
O14 In3 C73 91.2(4) 3 .
O18 In3 C73 90.5(4) 2_575 .
O15 In3 C73 109.8(4) 4_565 .
O13 In3 C73 101.9(4) 3 .
O12 In3 C73 27.1(3) . .
O16 In3 C73 167.4(4) 4_565 .
O17 In3 C73 103.6(4) 2_575 .
O11 In3 C100 107.8(4) . 3
O14 In3 C100 27.1(4) 3 3
O18 In3 C100 159.7(5) 2_575 3
O15 In3 C100 110.3(5) 4_565 3
O13 In3 C100 26.5(4) 3 3
O12 In3 C100 89.3(5) . 3
O16 In3 C100 85.3(5) 4_565 3
O17 In3 C100 104.0(5) 2_575 3
C73 In3 C100 98.9(4) . 3
O11 In3 C136 108.6(4) . 2_575
O14 In3 C136 158.0(5) 3 2_575
O18 In3 C136 29.2(3) 2_575 2_575
O15 In3 C136 107.6(4) 4_565 2_575
O13 In3 C136 104.7(5) 3 2_575
O12 In3 C136 83.9(4) . 2_575
O16 In3 C136 89.5(4) 4_565 2_575
O17 In3 C136 27.0(3) 2_575 2_575
C73 In3 C136 96.4(5) . 2_575
C100 In3 C136 131.0(5) 3 2_575
O11 In3 C118 108.1(4) . 4_565
O14 In3 C118 87.4(4) 3 4_565
O18 In3 C118 86.0(4) 2_575 4_565
O15 In3 C118 28.2(3) 4_565 4_565
O13 In3 C118 110.6(5) 3 4_565
O12 In3 C118 164.9(4) . 4_565
O16 In3 C118 29.5(3) 4_565 4_565
O17 In3 C118 108.7(4) 2_575 4_565
C73 In3 C118 138.0(4) . 4_565
C100 In3 C118 98.6(5) 3 4_565
C136 In3 C118 100.3(5) 2_575 4_565
O22 In5 O23 84.6(4) . 2_565
O22 In5 O26 135.3(4) . 4
O23 In5 O26 92.1(4) 2_565 4
O22 In5 O27 121.9(3) . 3
O23 In5 O27 138.5(4) 2_565 3
O26 In5 O27 88.9(4) 4 3
O22 In5 O28 84.5(4) . 3
O23 In5 O28 164.8(3) 2_565 3
O26 In5 O28 88.2(4) 4 3
O27 In5 O28 56.7(3) 3 3
O22 In5 O21 55.7(3) . .
O23 In5 O21 88.2(4) 2_565 .
O26 In5 O21 169.0(3) 4 .
O27 In5 O21 83.7(3) 3 .
O28 In5 O21 94.4(3) 3 .
O22 In5 O25 79.6(3) . 4
O23 In5 O25 81.3(4) 2_565 4
O26 In5 O25 55.8(3) 4 4
O27 In5 O25 130.9(3) 3 4
O28 In5 O25 86.4(4) 3 4
O21 In5 O25 134.9(3) . 4
O22 In5 O24 129.9(3) . 2_565
O23 In5 O24 57.5(3) 2_565 2_565
O26 In5 O24 82.1(4) 4 2_565
O27 In5 O24 81.7(3) 3 2_565
O28 In5 O24 137.5(4) 3 2_565
O21 In5 O24 88.9(3) . 2_565
O25 In5 O24 119.9(3) 4 2_565
O22 In5 C172 106.9(4) . 2_565
O23 In5 C172 27.0(4) 2_565 2_565
O26 In5 C172 86.8(4) 4 2_565
O27 In5 C172 111.9(5) 3 2_565
O28 In5 C172 167.7(5) 3 2_565
O21 In5 C172 88.5(4) . 2_565
O25 In5 C172 100.1(5) 4 2_565
O24 In5 C172 30.5(4) 2_565 2_565
O22 In5 C208 103.5(4) . 3
O23 In5 C208 168.0(4) 2_565 3
O26 In5 C208 88.3(4) 4 3
O27 In5 C208 29.5(3) 3 3
O28 In5 C208 27.2(3) 3 3
O21 In5 C208 89.2(4) . 3
O25 In5 C208 108.6(4) 4 3
O24 In5 C208 110.8(4) 2_565 3
C172 In5 C208 141.2(5) 2_565 3
O22 In5 C190 106.6(5) . 4
O23 In5 C190 86.7(4) 2_565 4
O26 In5 C190 28.7(4) 4 4
O27 In5 C190 111.3(4) 3 4
O28 In5 C190 86.3(4) 3 4
O21 In5 C190 162.0(4) . 4
O25 In5 C190 27.1(4) 4 4
O24 In5 C190 102.7(4) 2_565 4
C172 In5 C190 94.6(5) 2_565 4
C208 In5 C190 99.2(5) 3 4
O22 In5 C145 27.9(4) . .
O23 In5 C145 86.1(4) 2_565 .
O26 In5 C145 163.2(4) 4 .
O27 In5 C145 103.5(4) 3 .
O28 In5 C145 89.2(4) 3 .
O21 In5 C145 27.8(3) . .
O25 In5 C145 107.4(4) 4 .
O24 In5 C145 110.7(4) 2_565 .
C172 In5 C145 98.8(4) 2_565 .
C208 In5 C145 96.9(4) 3 .
C190 In5 C145 134.5(5) 4 .
N3 In2 N4 92.0(4) . .
N3 In2 N1 178.5(5) . .
N4 In2 N1 89.2(4) . .
N3 In2 N2 90.8(4) . .
N4 In2 N2 176.4(4) . .
N1 In2 N2 88.1(4) . .
N3 In2 O9 84.5(4) . .
N4 In2 O9 93.7(4) . .
N1 In2 O9 94.5(4) . .
N2 In2 O9 88.8(4) . .
N3 In2 O10 89.4(5) . .
N4 In2 O10 87.3(4) . .
N1 In2 O10 91.6(4) . .
N2 In2 O10 90.5(4) . .
O9 In2 O10 173.8(4) . .
O6 In1 O1 164.5(4) 4_574 .
O6 In1 O2 137.2(4) 4_574 .
O1 In1 O2 58.1(3) . .
O6 In1 O3 92.0(4) 4_574 2_584
O1 In1 O3 85.0(3) . 2_584
O2 In1 O3 88.2(3) . 2_584
O6 In1 O7 88.3(5) 4_574 3
O1 In1 O7 97.2(4) . 3
O2 In1 O7 85.0(4) . 3
O3 In1 O7 170.2(4) 2_584 3
O6 In1 O4 84.8(4) 4_574 2_584
O1 In1 O4 80.8(4) . 2_584
O2 In1 O4 129.1(4) . 2_584
O3 In1 O4 57.2(3) 2_584 2_584
O7 In1 O4 132.5(4) 3 2_584
O6 In1 O5 55.5(4) 4_574 4_574
O1 In1 O5 139.1(4) . 4_574
O2 In1 O5 81.9(4) . 4_574
O3 In1 O5 85.7(3) 2_584 4_574
O7 In1 O5 86.4(4) 3 4_574
O4 In1 O5 125.4(4) 2_584 4_574
O6 In1 O8 87.3(5) 4_574 3
O1 In1 O8 83.5(4) . 3
O2 In1 O8 122.7(4) . 3
O3 In1 O8 132.3(4) 2_584 3
O7 In1 O8 57.5(4) 3 3
O4 In1 O8 75.3(4) 2_584 3
O5 In1 O8 130.0(4) 4_574 3
O6 In1 C1 165.8(5) 4_574 .
O1 In1 C1 29.5(4) . .
O2 In1 C1 28.6(4) . .
O3 In1 C1 87.3(4) 2_584 .
O7 In1 C1 90.1(4) 3 .
O4 In1 C1 106.6(4) 2_584 .
O5 In1 C1 110.3(5) 4_574 .
O8 In1 C1 103.7(5) 3 .
O6 In1 C46 28.1(4) 4_574 4_574
O1 In1 C46 166.3(5) . 4_574
O2 In1 C46 109.1(5) . 4_574
O3 In1 C46 90.2(4) 2_584 4_574
O7 In1 C46 85.4(5) 3 4_574
O4 In1 C46 107.3(5) 2_584 4_574
O5 In1 C46 27.5(4) 4_574 4_574
O8 In1 C46 108.9(5) 3 4_574
C1 In1 C46 137.6(6) . 4_574
O6 In1 C64 88.5(5) 4_574 3
O1 In1 C64 89.6(5) . 3
O2 In1 C64 103.9(5) . 3
O3 In1 C64 161.5(5) 2_584 3
O7 In1 C64 28.2(3) 3 3
O4 In1 C64 104.5(5) 2_584 3
O5 In1 C64 109.6(5) 4_574 3
O8 In1 C64 29.3(3) 3 3
C1 In1 C64 96.7(5) . 3
C46 In1 C64 98.7(6) 4_574 3
O6 In1 C28 88.3(4) 4_574 2_584
O1 In1 C28 82.2(4) . 2_584
O2 In1 C28 108.5(4) . 2_584
O3 In1 C28 26.5(3) 2_584 2_584
O7 In1 C28 163.2(5) 3 2_584
O4 In1 C28 30.7(4) 2_584 2_584
O5 In1 C28 105.1(4) 4_574 2_584
O8 In1 C28 105.9(5) 3 2_584
C1 In1 C28 97.2(4) . 2_584
C46 In1 C28 99.1(5) 4_574 2_584
C64 In1 C28 135.2(5) 3 2_584
N8 In4 N7 87.9(5) . .
N8 In4 N6 178.3(5) . .
N7 In4 N6 92.4(4) . .
N8 In4 N5 89.4(5) . .
N7 In4 N5 177.3(5) . .
N6 In4 N5 90.3(4) . .
N8 In4 O20 91.5(4) . .
N7 In4 O20 95.0(4) . .
N6 In4 O20 86.8(4) . .
N5 In4 O20 85.5(4) . .
O36 In7 O31 89.1(5) 4_544 .
O36 In7 O38 82.7(5) 4_544 2_554
O31 In7 O38 89.4(5) . 2_554
O36 In7 O33 126.9(4) 4_544 3
O31 In7 O33 124.4(5) . 3
O38 In7 O33 130.6(5) 2_554 3
O36 In7 O34 85.8(4) 4_544 3
O31 In7 O34 88.1(5) . 3
O38 In7 O34 168.2(5) 2_554 3
O33 In7 O34 59.3(4) 3 3
O36 In7 O32 142.1(5) 4_544 .
O31 In7 O32 53.5(5) . .
O38 In7 O32 90.6(6) 2_554 .
O33 In7 O32 85.1(5) 3 .
O34 In7 O32 97.2(5) 3 .
O36 In7 O37 122.0(5) 4_544 2_554
O31 In7 O37 117.0(6) . 2_554
O38 In7 O37 49.9(5) 2_554 2_554
O33 In7 O37 81.2(5) 3 2_554
O34 In7 O37 140.5(6) 3 2_554
O32 In7 O37 77.9(6) . 2_554
O36 In7 O35 58.9(4) 4_544 4_544
O31 In7 O35 147.1(5) . 4_544
O38 In7 O35 93.3(5) 2_554 4_544
O33 In7 O35 76.7(4) 3 4_544
O34 In7 O35 82.6(4) 3 4_544
O32 In7 O35 159.0(5) . 4_544
O37 In7 O35 88.9(5) 2_554 4_544
O36 In7 C244 106.4(5) 4_544 3
O31 In7 C244 109.7(5) . 3
O38 In7 C244 158.6(6) 2_554 3
O33 In7 C244 29.4(5) 3 3
O34 In7 C244 30.0(5) 3 3
O32 In7 C244 93.3(6) . 3
O37 In7 C244 110.5(7) 2_554 3
O35 In7 C244 75.9(5) 4_544 3
O36 In7 C261 29.6(4) 4_544 4_544
O31 In7 C261 118.0(6) . 4_544
O38 In7 C261 89.9(6) 2_554 4_544
O33 In7 C261 101.1(5) 3 4_544
O34 In7 C261 81.1(5) 3 4_544
O32 In7 C261 171.4(6) . 4_544
O37 In7 C261 108.8(6) 2_554 4_544
O35 In7 C261 29.4(4) 4_544 4_544
C244 In7 C261 89.4(6) 3 4_544
O36 In7 C217 115.2(6) 4_544 .
O31 In7 C217 26.0(5) . .
O38 In7 C217 93.0(6) 2_554 .
O33 In7 C217 104.2(6) 3 .
O34 In7 C217 89.8(6) 3 .
O32 In7 C217 27.8(5) . .
O37 In7 C217 100.5(7) 2_554 .
O35 In7 C217 170.5(6) 4_544 .
C244 In7 C217 100.1(6) 3 .
C261 In7 C217 143.6(7) 4_544 .
N9 In6 N11 166.1(5) . .
N9 In6 N10 88.9(4) . .
N11 In6 N10 91.4(4) . .
N9 In6 N12 86.7(4) . .
N11 In6 N12 89.4(4) . .
N10 In6 N12 164.9(4) . .
N9 In6 O29 101.6(3) . .
N11 In6 O29 92.2(4) . .
N10 In6 O29 96.7(3) . .
N12 In6 O29 98.4(3) . .
N9 In6 O30 79.7(4) . .
N11 In6 O30 86.8(4) . .
N10 In6 O30 78.1(4) . .
N12 In6 O30 86.9(4) . .
O29 In6 O30 174.6(3) . .
N15 In8 N16 90.1(5) . .
N15 In8 N13 170.0(5) . .
N16 In8 N13 86.2(5) . .
N15 In8 N14 92.2(5) . .
N16 In8 N14 174.5(6) . .
N13 In8 N14 90.7(5) . .
N15 In8 O39 83.0(5) . .
N16 In8 O39 86.5(4) . .
N13 In8 O39 87.5(4) . .
N14 In8 O39 88.7(5) . .
N15 In8 O40 93.4(4) . .
N16 In8 O40 91.3(4) . .
N13 In8 O40 96.0(4) . .
N14 In8 O40 93.6(5) . .
O39 In8 O40 175.8(3) . .
C118 O16 In3 88.3(9) . 4_464
C231 C230 C288 125.3(16) . .
C231 C230 C227 115.9(15) . .
C288 C230 C227 117.1(15) . .
C145 O21 In5 89.5(8) . .
C198 N11 C195 103.3(10) . .
C198 N11 In6 130.9(8) . .
C195 N11 In6 124.1(8) . .
C136 O18 In3 94.4(9) . 2_574
C208 O28 In5 91.7(8) . 3_445
C64 O7 In1 89.5(9) . 3_445
C126 N7 C123 107.2(10) . .
C126 N7 In4 131.2(9) . .
C123 N7 In4 121.5(8) . .
C172 O23 In5 94.9(9) . 2_564
C73 O12 In3 87.9(8) . .
C28 O4 In1 89.2(7) . 2_585
N12 C216 C158 124.1(10) . .
N12 C216 C215 109.1(10) . .
C158 C216 C215 126.7(10) . .
C87 N5 C90 109.7(11) . .
C87 N5 In4 123.4(9) . .
C90 N5 In4 126.8(9) . .
C46 O5 In1 88.5(10) . 4_475
O17 C136 O18 123.7(15) . .
O17 C136 C135 122.3(14) . .
O18 C136 C135 112.2(13) . .
O17 C136 In3 67.6(9) . 2_574
O18 C136 In3 56.4(7) . 2_574
C135 C136 In3 166.8(11) . 2_574
C190 O25 In5 89.0(9) . 4_454
C69 N4 C72 106.0(10) . .
C69 N4 In2 125.4(8) . .
C72 N4 In2 128.6(9) . .
C1 O2 In1 88.4(9) . .
C18 N1 C15 109.7(11) . .
C18 N1 In2 125.4(9) . .
C15 N1 In2 124.9(9) . .
C145 O22 In5 96.4(8) . .
N10 C177 C163 127.0(12) . .
N10 C177 C178 107.8(12) . .
C163 C177 C178 125.1(13) . .
C208 O27 In5 89.6(7) . 3_445
C1 O1 In1 87.6(8) . .
C212 C200 C201 120.0 . .
C212 C200 C199 121.4(8) . .
C201 C200 C199 118.6(8) . .
C211 C212 C200 120.0 . .
C211 C212 H212 120.0 . .
C200 C212 H212 120.0 . .
C212 C211 C203 120.0 . .
C212 C211 H211 120.0 . .
C203 C211 H211 120.0 . .
C202 C203 C211 120.0 . .
C202 C203 C204 127.0(8) . .
C211 C203 C204 112.8(8) . .
C201 C202 C203 120.0 . .
C201 C202 H202 120.0 . .
C203 C202 H202 120.0 . .
C202 C201 C200 120.0 . .
C202 C201 H201 120.0 . .
C200 C201 H201 120.0 . .
C216 N12 C213 110.0(10) . .
C216 N12 In6 127.9(8) . .
C213 N12 In6 122.1(8) . .
C51 N3 C54 105.2(12) . .
C51 N3 In2 128.1(10) . .
C54 N3 In2 125.9(9) . .
C108 N6 C105 108.2(10) . .
C108 N6 In4 127.1(8) . .
C105 N6 In4 124.5(8) . .
N12 C213 C214 105.7(10) . .
N12 C213 C199 127.4(11) . .
C214 C213 C199 126.0(12) . .
C64 O8 In1 87.4(8) . 3_445
C100 O14 In3 96.2(11) . 3_445
C159 N9 C162 102.1(10) . .
C159 N9 In6 129.4(8) . .
C162 N9 In6 128.4(8) . .
C177 N10 C180 106.6(10) . .
C177 N10 In6 126.4(9) . .
C180 N10 In6 126.0(9) . .
C190 O26 In5 93.4(8) . 4_454
N2 C36 C37 125.1(12) . .
N2 C36 C35 107.0(11) . .
C37 C36 C35 126.6(13) . .
N15 C267 C268 110.6(14) . .
N15 C267 C266 122.6(15) . .
C268 C267 C266 126.6(16) . .
C172 O24 In5 80.6(7) . 2_564
C136 O17 In3 85.4(10) . 2_574
C26 C27 C29 120.0 . .
C26 C27 C28 121.1(9) . .
C29 C27 C28 118.9(9) . .
C25 C26 C27 120.0 . .
C25 C26 H26 120.0 . .
C27 C26 H26 120.0 . .
C24 C25 C26 120.0 . .
C24 C25 H25 120.0 . .
C26 C25 H25 120.0 . .
C25 C24 C30 120.0 . .
C25 C24 C23 120.5(7) . .
C30 C24 C23 119.4(7) . .
C24 C30 C29 120.0 . .
C24 C30 H30 120.0 . .
C29 C30 H30 120.0 . .
C30 C29 C27 120.0 . .
C30 C29 H29 120.0 . .
C27 C29 H29 120.0 . .
C127 C141 C142 129.8(14) . .
C127 C141 N8 124.2(13) . .
C142 C141 N8 105.2(12) . .
C33 N2 C36 110.7(11) . .
C33 N2 In2 127.1(9) . .
C36 N2 In2 122.1(9) . .
C231 N13 C234 109.9(14) . .
C231 N13 In8 129.2(11) . .
C234 N13 In8 120.8(11) . .
O13 C100 O14 119.7(18) . .
O13 C100 C99 122.5(17) . .
O14 C100 C99 117.6(15) . .
O13 C100 In3 63.3(10) . 3_445
O14 C100 In3 56.7(9) . 3_445
C99 C100 In3 174.2(13) . 3_445
C244 O33 In7 90.4(11) . 3_445
C143 C142 C141 110.6(13) . .
C143 C142 H142 124.7 . .
C141 C142 H142 124.7 . .
N13 C231 C230 126.4(16) . .
N13 C231 C232 112.4(16) . .
C230 C231 C232 120.8(18) . .
O25 C190 O26 121.8(12) . .
O25 C190 C189 124.2(15) . .
O26 C190 C189 114.0(13) . .
O25 C190 In5 63.9(7) . 4_454
O26 C190 In5 57.9(6) . 4_454
C189 C190 In5 171.8(12) . 4_454
O7 C64 O8 125.5(13) . .
O7 C64 C63 119.4(14) . .
O8 C64 C63 115.1(13) . .
O7 C64 In1 62.3(7) . 3_445
O8 C64 In1 63.3(7) . 3_445
C63 C64 In1 177.3(12) . 3_445
N6 C108 C109 127.8(11) . .
N6 C108 C107 110.3(10) . .
C109 C108 C107 121.8(12) . .
C270 N15 C267 105.0(13) . .
C270 N15 In8 128.7(12) . .
C267 N15 In8 126.1(11) . .
C127 C126 N7 121.9(13) . .
C127 C126 C125 128.7(14) . .
N7 C126 C125 108.9(12) . .
C217 O32 In7 95.6(11) . .
N4 C69 C55 128.1(11) . .
N4 C69 C70 112.9(11) . .
C55 C69 C70 118.2(11) . .
C288 N16 C285 110.5(13) . .
C288 N16 In8 127.3(11) . .
C285 N16 In8 120.9(11) . .
C16 C17 C18 102.4(11) . .
C16 C17 H17 128.8 . .
C18 C17 H17 128.8 . .
C108 C109 C123 122.7(12) . .
C108 C109 C110 119.8(11) . .
C123 C109 C110 117.2(11) . .
C75 C76 C77 120.0 . .
C75 C76 H76 120.0 . .
C77 C76 H76 120.0 . .
C76 C75 C74 120.0 . .
C76 C75 H75 120.0 . .
C74 C75 H75 120.0 . .
C75 C74 C79 120.0 . .
C75 C74 C73 121.6(8) . .
C79 C74 C73 118.4(8) . .
C78 C79 C74 120.0 . .
C78 C79 H79 120.0 . .
C74 C79 H79 120.0 . .
C79 C78 C77 120.0 . .
C79 C78 H78 120.0 . .
C77 C78 H78 120.0 . .
C78 C77 C76 120.0 . .
C78 C77 C80 120.4(8) . .
C76 C77 C80 119.6(8) . .
C109 C123 C124 127.3(13) . .
C109 C123 N7 128.1(11) . .
C124 C123 N7 104.6(11) . .
N4 C72 C14 124.4(12) . .
N4 C72 C71 111.4(11) . .
C14 C72 C71 124.1(12) . .
C213 C199 C198 128.5(11) . .
C213 C199 C200 116.6(10) . .
C198 C199 C200 114.4(10) . .
O31 C217 O32 107.3(15) . .
O31 C217 C218 133(2) . .
O32 C217 C218 119(2) . .
O31 C217 In7 51.6(9) . .
O32 C217 In7 56.6(9) . .
C218 C217 In7 175.3(17) . .
N2 C33 C19 124.9(11) . .
N2 C33 C34 109.3(11) . .
C19 C33 C34 125.7(12) . .
C53 C52 C51 109.3(14) . .
C53 C52 H52 125.3 . .
C51 C52 H52 125.3 . .
C111 C110 C122 120.0 . .
C111 C110 C109 120.7(8) . .
C122 C110 C109 119.3(8) . .
C110 C111 C112 120.0 . .
C110 C111 H111 120.0 . .
C112 C111 H111 120.0 . .
C111 C112 C113 120.0 . .
C111 C112 H112 120.0 . .
C113 C112 H112 120.0 . .
C121 C113 C112 120.0 . .
C121 C113 C114 120.2(8) . .
C112 C113 C114 119.8(8) . .
C113 C121 C122 120.0 . .
C113 C121 H121 120.0 . .
C122 C121 H121 120.0 . .
C121 C122 C110 120.0 . .
C121 C122 H122 120.0 . .
C110 C122 H122 120.0 . .
C115 C114 C120 120.0 . .
C115 C114 C113 119.3(8) . .
C120 C114 C113 120.7(8) . .
C116 C115 C114 120.0 . .
C116 C115 H115 120.0 . .
C114 C115 H115 120.0 . .
C115 C116 C117 120.0 . .
C115 C116 H116 120.0 . .
C117 C116 H116 120.0 . .
C116 C117 C119 120.0 . .
C116 C117 C118 120.4(9) . .
C119 C117 C118 119.6(9) . .
C120 C119 C117 120.0 . .
C120 C119 H119 120.0 . .
C117 C119 H119 120.0 . .
C119 C120 C114 120.0 . .
C119 C120 H120 120.0 . .
C114 C120 H120 120.0 . .
N9 C159 C158 120.9(11) . .
N9 C159 C160 111.8(10) . .
C158 C159 C160 126.6(12) . .
C73 O11 In3 93.8(8) . .
C61 C60 C66 120.0 . .
C61 C60 C59 119.1(7) . .
C66 C60 C59 120.6(7) . .
C62 C61 C60 120.0 . .
C62 C61 H61 120.0 . .
C60 C61 H61 120.0 . .
C61 C62 C63 120.0 . .
C61 C62 H62 120.0 . .
C63 C62 H62 120.0 . .
C65 C63 C62 120.0 . .
C65 C63 C64 119.8(10) . .
C62 C63 C64 120.2(10) . .
C63 C65 C66 120.0 . .
C63 C65 H65 120.0 . .
C66 C65 H65 120.0 . .
C65 C66 C60 120.0 . .
C65 C66 H66 120.0 . .
C60 C66 H66 120.0 . .
O2 C1 O1 125.7(14) . .
O2 C1 C2 120.0(14) . .
O1 C1 C2 114.0(13) . .
O2 C1 In1 63.0(8) . .
O1 C1 In1 62.9(7) . .
C2 C1 In1 176.3(10) . .
C100 O13 In3 90.3(12) . 3_445
C144 N8 C141 106.3(12) . .
C144 N8 In4 127.5(10) . .
C141 N8 In4 124.6(9) . .
C107 C106 C105 107.7(11) . .
C107 C106 H106 126.1 . .
C105 C106 H106 126.1 . .
C217 O31 In7 102.4(12) . .
C287 C288 N16 108.8(15) . .
C287 C288 C230 126.1(18) . .
N16 C288 C230 124.3(16) . .
N5 C87 C86 127.7(13) . .
N5 C87 C88 104.1(12) . .
C86 C87 C88 124.6(13) . .
C160 C161 C162 107.1(11) . .
C160 C161 H161 126.4 . .
C162 C161 H161 126.4 . .
O12 C73 O11 121.3(13) . .
O12 C73 C74 124.2(12) . .
O11 C73 C74 114.5(11) . .
O12 C73 In3 65.0(7) . .
O11 C73 In3 56.2(6) . .
C74 C73 In3 170.6(9) . .
C22 C23 C31 120.0 . .
C22 C23 C24 120.9(7) . .
C31 C23 C24 119.1(7) . .
C21 C22 C23 120.0 . .
C21 C22 H22 120.0 . .
C23 C22 H22 120.0 . .
C22 C21 C20 120.0 . .
C22 C21 H21 120.0 . .
C20 C21 H21 120.0 . .
C32 C20 C21 120.0 . .
C32 C20 C19 120.9(8) . .
C21 C20 C19 119.1(8) . .
C31 C32 C20 120.0 . .
C31 C32 H32 120.0 . .
C20 C32 H32 120.0 . .
C32 C31 C23 120.0 . .
C32 C31 H31 120.0 . .
C23 C31 H31 120.0 . .
C3 C2 C7 120.0 . .
C3 C2 C1 121.5(9) . .
C7 C2 C1 118.5(9) . .
C2 C3 C4 120.0 . .
C2 C3 H3 120.0 . .
C4 C3 H3 120.0 . .
C5 C4 C3 120.0 . .
C5 C4 H4 120.0 . .
C3 C4 H4 120.0 . .
C4 C5 C6 120.0 . .
C4 C5 C8 121.3(7) . .
C6 C5 C8 118.5(7) . .
C5 C6 C7 120.0 . .
C5 C6 H6 120.0 . .
C7 C6 H6 120.0 . .
C6 C7 C2 120.0 . .
C6 C7 H7 120.0 . .
C2 C7 H7 120.0 . .
C161 C160 C159 107.0(11) . .
C161 C160 H160 126.5 . .
C159 C160 H160 126.5 . .
N11 C198 C197 113.6(11) . .
N11 C198 C199 119.4(11) . .
C197 C198 C199 126.9(11) . .
N9 C162 C161 111.7(10) . .
N9 C162 C163 122.4(11) . .
C161 C162 C163 125.1(12) . .
C13 C8 C9 120.0 . .
C13 C8 C5 120.8(7) . .
C9 C8 C5 118.7(7) . .
C12 C13 C8 120.0 . .
C12 C13 H13 120.0 . .
C8 C13 H13 120.0 . .
C13 C12 C11 120.0 . .
C13 C12 H12 120.0 . .
C11 C12 H12 120.0 . .
C10 C11 C12 120.0 . .
C10 C11 C14 120.3(8) . .
C12 C11 C14 119.6(8) . .
C11 C10 C9 120.0 . .
C11 C10 H10 120.0 . .
C9 C10 H10 120.0 . .
C10 C9 C8 120.0 . .
C10 C9 H9 120.0 . .
C8 C9 H9 120.0 . .
C106 C107 C108 106.3(11) . .
C106 C107 H107 126.8 . .
C108 C107 H107 126.8 . .
N1 C18 C17 111.2(11) . .
N1 C18 C19 125.4(11) . .
C17 C18 C19 123.2(12) . .
C148 C147 C146 120.0 . .
C148 C147 H147 120.0 . .
C146 C147 H147 120.0 . .
C147 C148 C149 120.0 . .
C147 C148 H148 120.0 . .
C149 C148 H148 120.0 . .
C156 C149 C148 120.0 . .
C156 C149 C150 118.9(7) . .
C148 C149 C150 121.0(7) . .
C149 C156 C157 120.0 . .
C149 C156 H156 120.0 . .
C157 C156 H156 120.0 . .
C156 C157 C146 120.0 . .
C156 C157 H157 120.0 . .
C146 C157 H157 120.0 . .
C157 C146 C147 120.0 . .
C157 C146 C145 120.7(9) . .
C147 C146 C145 119.3(9) . .
C89 C88 C87 110.0(13) . .
C89 C88 H88 125.0 . .
C87 C88 H88 125.0 . .
C197 C196 C195 110.5(12) . .
C197 C196 H196 124.7 . .
C195 C196 H196 124.7 . .
C216 C158 C159 129.3(11) . .
C216 C158 C153 116.1(9) . .
C159 C158 C153 114.4(10) . .
C141 C127 C126 129.6(14) . .
C141 C127 C128 115.4(12) . .
C126 C127 C128 115.0(12) . .
N11 C195 C196 108.0(10) . .
N11 C195 C181 126.1(11) . .
C196 C195 C181 125.8(12) . .
N5 C90 C91 122.5(13) . .
N5 C90 C89 110.9(12) . .
C91 C90 C89 126.6(14) . .
C104 C92 C93 120.0 . .
C104 C92 C91 126.4(9) . .
C93 C92 C91 113.5(9) . .
C92 C104 C103 120.0 . .
C92 C104 H104 120.0 . .
C103 C104 H104 120.0 . .
C95 C103 C104 120.0 . .
C95 C103 H103 120.0 . .
C104 C103 H103 120.0 . .
C103 C95 C94 120.0 . .
C103 C95 C96 115.1(10) . .
C94 C95 C96 124.9(10) . .
C93 C94 C95 120.0 . .
C93 C94 H94 120.0 . .
C95 C94 H94 120.0 . .
C94 C93 C92 120.0 . .
C94 C93 H93 120.0 . .
C92 C93 H93 120.0 . .
N3 C51 C37 120.9(13) . .
N3 C51 C52 109.9(12) . .
C37 C51 C52 127.9(13) . .
C70 C71 C72 105.1(11) . .
C70 C71 H71 127.5 . .
C72 C71 H71 127.5 . .
N13 C234 C235 130.8(16) . .
N13 C234 C233 99.3(13) . .
C235 C234 C233 128.2(14) . .
C214 C215 C216 105.0(10) . .
C214 C215 H215 127.5 . .
C216 C215 H215 127.5 . .
C215 C214 C213 109.4(11) . .
C215 C214 H214 125.3 . .
C213 C214 H214 125.3 . .
C17 C16 C15 111.4(12) . .
C17 C16 H16 124.3 . .
C15 C16 H16 124.3 . .
C186 C192 C191 120.0 . .
C186 C192 H192 120.0 . .
C191 C192 H192 120.0 . .
C187 C186 C192 120.0 . .
C187 C186 C185 121.8(9) . .
C192 C186 C185 118.2(9) . .
C186 C187 C188 120.0 . .
C186 C187 H187 120.0 . .
C188 C187 H187 120.0 . .
C187 C188 C189 120.0 . .
C187 C188 H188 120.0 . .
C189 C188 H188 120.0 . .
C191 C189 C188 120.0 . .
C191 C189 C190 123.9(10) . .
C188 C189 C190 115.9(10) . .
C189 C191 C192 120.0 . .
C189 C191 H191 120.0 . .
C192 C191 H191 120.0 . .
C33 C19 C18 128.9(11) . .
C33 C19 C20 116.6(10) . .
C18 C19 C20 114.5(10) . .
C105 C91 C90 130.0(13) . .
C105 C91 C92 111.7(11) . .
C90 C91 C92 118.3(12) . .
N8 C144 C86 128.6(13) . .
N8 C144 C143 115.9(13) . .
C86 C144 C143 115.4(13) . .
C130 C131 C139 120.0 . .
C130 C131 C132 123.6(10) . .
C139 C131 C132 116.4(9) . .
C129 C130 C131 120.0 . .
C129 C130 H130 120.0 . .
C131 C130 H130 120.0 . .
C130 C129 C128 120.0 . .
C130 C129 H129 120.0 . .
C128 C129 H129 120.0 . .
C129 C128 C140 120.0 . .
C129 C128 C127 121.1(9) . .
C140 C128 C127 118.9(10) . .
C139 C140 C128 120.0 . .
C139 C140 H140 120.0 . .
C128 C140 H140 120.0 . .
C140 C139 C131 120.0 . .
C140 C139 H139 120.0 . .
C131 C139 H139 120.0 . .
C250 C251 C252 103.7(16) . .
C250 C251 H251 128.1 . .
C252 C251 H251 128.1 . .
C251 C250 C249 118.9(16) . .
C251 C250 H250 120.6 . .
C249 C250 H250 120.6 . .
C205 C204 C210 120.0 . .
C205 C204 C203 117.2(7) . .
C210 C204 C203 122.5(7) . .
C204 C205 C206 120.0 . .
C204 C205 H205 120.0 . .
C206 C205 H205 120.0 . .
C207 C206 C205 120.0 . .
C207 C206 H206 120.0 . .
C205 C206 H206 120.0 . .
C206 C207 C209 120.0 . .
C206 C207 C208 124.8(8) . .
C209 C207 C208 115.2(9) . .
C210 C209 C207 120.0 . .
C210 C209 H209 120.0 . .
C207 C209 H209 120.0 . .
C209 C210 C204 120.0 . .
C209 C210 H210 120.0 . .
C204 C210 H210 120.0 . .
N10 C180 C179 109.9(12) . .
N10 C180 C181 125.8(12) . .
C179 C180 C181 123.6(13) . .
C142 C143 C144 101.4(13) . .
C142 C143 H143 129.3 . .
C144 C143 H143 129.3 . .
C71 C70 C69 103.5(11) . .
C71 C70 H70 128.2 . .
C69 C70 H70 128.2 . .
O33 C244 O34 121.9(15) . .
O33 C244 C243 120.1(18) . .
O34 C244 C243 117.2(16) . .
O33 C244 In7 60.2(9) . 3_445
O34 C244 In7 62.1(8) . 3_445
C243 C244 In7 177.4(12) . 3_445
C91 C105 N6 125.7(11) . .
C91 C105 C106 126.9(12) . .
N6 C105 C106 107.4(10) . .
C69 C55 C54 123.4(11) . .
C69 C55 C56 117.3(10) . .
C54 C55 C56 115.6(11) . .
C177 C163 C162 123.9(12) . .
C177 C163 C164 119.1(11) . .
C162 C163 C164 115.8(11) . .
N1 C15 C16 104.8(11) . .
N1 C15 C14 126.9(12) . .
C16 C15 C14 128.3(13) . .
N3 C54 C53 112.2(12) . .
N3 C54 C55 123.1(13) . .
C53 C54 C55 124.4(13) . .
C286 C287 C288 103.6(17) . .
C286 C287 H287 128.2 . .
C288 C287 H287 128.2 . .
C15 C14 C72 125.9(12) . .
C15 C14 C11 117.0(11) . .
C72 C14 C11 116.8(11) . .
C34 C35 C36 106.0(12) . .
C34 C35 H35 127.0 . .
C36 C35 H35 127.0 . .
C222 C221 C220 120.0 . .
C222 C221 C224 125.1(13) . .
C220 C221 C224 114.8(13) . .
C223 C222 C221 120.0 . .
C223 C222 H222 120.0 . .
C221 C222 H222 120.0 . .
C222 C223 C218 120.0 . .
C222 C223 H223 120.0 . .
C218 C223 H223 120.0 . .
C219 C218 C223 120.0 . .
C219 C218 C217 118.4(15) . .
C223 C218 C217 121.6(15) . .
C218 C219 C220 120.0 . .
C218 C219 H219 120.0 . .
C220 C219 H219 120.0 . .
C219 C220 C221 120.0 . .
C219 C220 H220 120.0 . .
C221 C220 H220 120.0 . .
C271 C285 C286 137.1(17) . .
C271 C285 N16 124.6(14) . .
C286 C285 N16 98.3(14) . .
C48 C42 C43 120.0 . .
C48 C42 C41 120.1(8) . .
C43 C42 C41 119.9(8) . .
C47 C48 C42 120.0 . .
C47 C48 H48 120.0 . .
C42 C48 H48 120.0 . .
C48 C47 C45 120.0 . .
C48 C47 H47 120.0 . .
C45 C47 H47 120.0 . .
C47 C45 C44 120.0 . .
C47 C45 C46 120.9(10) . .
C44 C45 C46 119.0(10) . .
C45 C44 C43 120.0 . .
C45 C44 H44 120.0 . .
C43 C44 H44 120.0 . .
C44 C43 C42 120.0 . .
C44 C43 H43 120.0 . .
C42 C43 H43 120.0 . .
C125 C124 C123 108.6(12) . .
C125 C124 H124 125.7 . .
C123 C124 H124 125.7 . .
C88 C89 C90 104.8(13) . .
C88 C89 H89 127.6 . .
C90 C89 H89 127.6 . .
C85 C80 C81 120.0 . .
C85 C80 C77 118.7(8) . .
C81 C80 C77 121.3(8) . .
C80 C85 C84 120.0 . .
C80 C85 H85 120.0 . .
C84 C85 H85 120.0 . .
C85 C84 C83 120.0 . .
C85 C84 H84 120.0 . .
C83 C84 H84 120.0 . .
C82 C83 C84 120.0 . .
C82 C83 C86 119.0(9) . .
C84 C83 C86 121.0(9) . .
C83 C82 C81 120.0 . .
C83 C82 H82 120.0 . .
C81 C82 H82 120.0 . .
C82 C81 C80 120.0 . .
C82 C81 H81 120.0 . .
C80 C81 H81 120.0 . .
C252 C266 C267 130.0(15) . .
C252 C266 C253 114.1(13) . .
C267 C266 C253 115.8(13) . .
C35 C34 C33 106.7(12) . .
C35 C34 H34 126.7 . .
C33 C34 H34 126.7 . .
C151 C150 C155 120.0 . .
C151 C150 C149 118.8(7) . .
C155 C150 C149 121.2(7) . .
C152 C151 C150 120.0 . .
C152 C151 H151 120.0 . .
C150 C151 H151 120.0 . .
C153 C152 C151 120.0 . .
C153 C152 H152 120.0 . .
C151 C152 H152 120.0 . .
C154 C153 C152 120.0 . .
C154 C153 C158 116.8(7) . .
C152 C153 C158 123.1(7) . .
C153 C154 C155 120.0 . .
C153 C154 H154 120.0 . .
C155 C154 H154 120.0 . .
C154 C155 C150 120.0 . .
C154 C155 H155 120.0 . .
C150 C155 H155 120.0 . .
N15 C270 C271 122.0(15) . .
N15 C270 C269 107.0(15) . .
C271 C270 C269 127.1(17) . .
C87 C86 C144 120.1(12) . .
C87 C86 C83 116.0(11) . .
C144 C86 C83 122.2(11) . .
C165 C166 C167 120.0 . .
C165 C166 H166 120.0 . .
C167 C166 H166 120.0 . .
C164 C165 C166 120.0 . .
C164 C165 H165 120.0 . .
C166 C165 H165 120.0 . .
C176 C164 C165 120.0 . .
C176 C164 C163 122.9(8) . .
C165 C164 C163 117.1(8) . .
C175 C176 C164 120.0 . .
C175 C176 H176 120.0 . .
C164 C176 H176 120.0 . .
C176 C175 C167 120.0 . .
C176 C175 H175 120.0 . .
C167 C175 H175 120.0 . .
C175 C167 C166 120.0 . .
C175 C167 C168 121.4(7) . .
C166 C167 C168 118.3(7) . .
C196 C197 C198 104.7(12) . .
C196 C197 H197 127.7 . .
C198 C197 H197 127.7 . .
C237 C236 C248 120.0 . .
C237 C236 C235 119.3(11) . .
C248 C236 C235 119.6(11) . .
C236 C237 C238 120.0 . .
C236 C237 H237 120.0 . .
C238 C237 H237 120.0 . .
C239 C238 C237 120.0 . .
C239 C238 H238 120.0 . .
C237 C238 H238 120.0 . .
C238 C239 C247 120.0 . .
C238 C239 C240 119.5(11) . .
C247 C239 C240 120.0(11) . .
C248 C247 C239 120.0 . .
C248 C247 H247 120.0 . .
C239 C247 H247 120.0 . .
C247 C248 C236 120.0 . .
C247 C248 H248 120.0 . .
C236 C248 H248 120.0 . .
C232 C233 C234 115.7(16) . .
C232 C233 H233 122.2 . .
C234 C233 H233 122.2 . .
C244 O34 In7 87.9(10) . 3_445
C235 C249 C250 134.6(15) . .
C235 C249 N14 128.3(16) . .
C250 C249 N14 97.1(13) . .
C135 C134 C133 120.0 . .
C135 C134 H134 120.0 . .
C133 C134 H134 120.0 . .
C137 C135 C134 120.0 . .
C137 C135 C136 119.2(10) . .
C134 C135 C136 120.6(10) . .
C135 C137 C138 120.0 . .
C135 C137 H137 120.0 . .
C138 C137 H137 120.0 . .
C132 C138 C137 120.0 . .
C132 C138 H138 120.0 . .
C137 C138 H138 120.0 . .
C138 C132 C133 120.0 . .
C138 C132 C131 124.0(9) . .
C133 C132 C131 116.0(9) . .
C132 C133 C134 120.0 . .
C132 C133 H133 120.0 . .
C134 C133 H133 120.0 . .
C252 N14 C249 115.3(13) . .
C252 N14 In8 121.1(11) . .
C249 N14 In8 123.6(11) . .
C233 C232 C231 102.3(17) . .
C233 C232 H232 128.8 . .
C231 C232 H232 128.8 . .
C268 C269 C270 112.8(17) . .
C268 C269 H269 123.6 . .
C270 C269 H269 123.6 . .
C249 C235 C234 123.8(15) . .
C249 C235 C236 122.6(13) . .
C234 C235 C236 113.6(12) . .
C96 C102 C101 120.0 . .
C96 C102 H102 120.0 . .
C101 C102 H102 120.0 . .
C102 C96 C97 120.0 . .
C102 C96 C95 123.6(9) . .
C97 C96 C95 116.4(9) . .
C98 C97 C96 120.0 . .
C98 C97 H97 120.0 . .
C96 C97 H97 120.0 . .
C97 C98 C99 120.0 . .
C97 C98 H98 120.0 . .
C99 C98 H98 120.0 . .
C101 C99 C98 120.0 . .
C101 C99 C100 121.6(10) . .
C98 C99 C100 118.0(10) . .
C99 C101 C102 120.0 . .
C99 C101 H101 120.0 . .
C102 C101 H101 120.0 . .
C124 C125 C126 110.6(12) . .
C124 C125 H125 124.7 . .
C126 C125 H125 124.7 . .
C180 C181 C195 123.5(11) . .
C180 C181 C182 122.2(11) . .
C195 C181 C182 113.6(11) . .
C51 C37 C36 130.1(12) . .
C51 C37 C38 111.9(11) . .
C36 C37 C38 116.9(11) . .
C224 C225 C226 120.0 . .
C224 C225 H225 120.0 . .
C226 C225 H225 120.0 . .
C229 C224 C225 120.0 . .
C229 C224 C221 115.4(11) . .
C225 C224 C221 124.3(10) . .
C228 C229 C224 120.0 . .
C228 C229 H229 120.0 . .
C224 C229 H229 120.0 . .
C229 C228 C227 120.0 . .
C229 C228 H228 120.0 . .
C227 C228 H228 120.0 . .
C228 C227 C226 120.0 . .
C228 C227 C230 116.3(10) . .
C226 C227 C230 123.3(10) . .
C227 C226 C225 120.0 . .
C227 C226 H226 120.0 . .
C225 C226 H226 120.0 . .
C178 C179 C180 105.6(13) . .
C178 C179 H179 127.2 . .
C180 C179 H179 127.2 . .
C169 C168 C174 120.0 . .
C169 C168 C167 119.5(7) . .
C174 C168 C167 120.4(7) . .
C168 C169 C170 120.0 . .
C168 C169 H169 120.0 . .
C170 C169 H169 120.0 . .
C171 C170 C169 120.0 . .
C171 C170 H170 120.0 . .
C169 C170 H170 120.0 . .
C170 C171 C173 120.0 . .
C170 C171 C172 120.7(9) . .
C173 C171 C172 119.2(9) . .
C171 C173 C174 120.0 . .
C171 C173 H173 120.0 . .
C174 C173 H173 120.0 . .
C173 C174 C168 120.0 . .
C173 C174 H174 120.0 . .
C168 C174 H174 120.0 . .
C269 C268 C267 102.3(16) . .
C269 C268 H268 128.9 . .
C267 C268 H268 128.9 . .
C270 C271 C285 130.6(15) . .
C270 C271 C272 116.8(14) . .
C285 C271 C272 111.8(14) . .
C194 C182 C183 120.0 . .
C194 C182 C181 125.2(9) . .
C183 C182 C181 114.7(9) . .
C182 C194 C193 120.0 . .
C182 C194 H194 120.0 . .
C193 C194 H194 120.0 . .
C185 C193 C194 120.0 . .
C185 C193 H193 120.0 . .
C194 C193 H193 120.0 . .
C193 C185 C184 120.0 . .
C193 C185 C186 119.4(9) . .
C184 C185 C186 120.4(9) . .
C185 C184 C183 120.0 . .
C185 C184 H184 120.0 . .
C183 C184 H184 120.0 . .
C184 C183 C182 120.0 . .
C184 C183 H183 120.0 . .
C182 C183 H183 120.0 . .
C179 C178 C177 110.1(13) . .
C179 C178 H178 124.9 . .
C177 C178 H178 124.9 . .
O15 C118 O16 122.9(14) . .
O15 C118 C117 117.2(13) . .
O16 C118 C117 119.8(13) . .
O15 C118 In3 60.7(8) . 4_464
O16 C118 In3 62.2(8) . 4_464
C117 C118 In3 175.3(10) . 4_464
C118 O15 In3 91.1(9) . 4_464
C28 O3 In1 94.0(9) . 2_585
O3 C28 O4 119.6(12) . .
O3 C28 C27 125.4(14) . .
O4 C28 C27 115.0(12) . .
O3 C28 In1 59.5(7) . 2_585
O4 C28 In1 60.1(6) . 2_585
C27 C28 In1 175.1(11) . 2_585
C52 C53 C54 103.2(13) . .
C52 C53 H53 128.4 . .
C54 C53 H53 128.4 . .
C254 C253 C265 120.0 . .
C254 C253 C266 119.3(9) . .
C265 C253 C266 120.7(9) . .
C255 C254 C253 120.0 . .
C255 C254 H254 120.0 . .
C253 C254 H254 120.0 . .
C254 C255 C256 120.0 . .
C254 C255 H255 120.0 . .
C256 C255 H255 120.0 . .
C255 C256 C264 120.0 . .
C255 C256 C257 119.7(9) . .
C264 C256 C257 120.3(9) . .
C256 C264 C265 120.0 . .
C256 C264 H264 120.0 . .
C265 C264 H264 120.0 . .
C264 C265 C253 120.0 . .
C264 C265 H265 120.0 . .
C253 C265 H265 120.0 . .
C241 C242 C243 120.0 . .
C241 C242 H242 120.0 . .
C243 C242 H242 120.0 . .
C242 C241 C240 120.0 . .
C242 C241 H241 120.0 . .
C240 C241 H241 120.0 . .
C246 C240 C241 120.0 . .
C246 C240 C239 117.0(11) . .
C241 C240 C239 122.9(11) . .
C240 C246 C245 120.0 . .
C240 C246 H246 120.0 . .
C245 C246 H246 120.0 . .
C243 C245 C246 120.0 . .
C243 C245 H245 120.0 . .
C246 C245 H245 120.0 . .
C245 C243 C242 120.0 . .
C245 C243 C244 120.7(13) . .
C242 C243 C244 119.3(13) . .
N14 C252 C266 127.5(15) . .
N14 C252 C251 104.6(14) . .
C266 C252 C251 127.3(17) . .
O23 C172 O24 127.0(12) . .
O23 C172 C171 119.1(14) . .
O24 C172 C171 113.9(13) . .
O23 C172 In5 58.1(7) . 2_564
O24 C172 In5 69.0(7) . 2_564
C171 C172 In5 176.4(11) . 2_564
C274 C275 C283 120.0 . .
C274 C275 C276 115.5(12) . .
C283 C275 C276 124.4(12) . .
C275 C274 C273 120.0 . .
C275 C274 H274 120.0 . .
C273 C274 H274 120.0 . .
C272 C273 C274 120.0 . .
C272 C273 H273 120.0 . .
C274 C273 H273 120.0 . .
C273 C272 C284 120.0 . .
C273 C272 C271 116.6(12) . .
C284 C272 C271 123.4(12) . .
C283 C284 C272 120.0 . .
C283 C284 H284 120.0 . .
C272 C284 H284 120.0 . .
C284 C283 C275 120.0 . .
C284 C283 H283 120.0 . .
C275 C283 H283 120.0 . .
C258 C257 C263 120.0 . .
C258 C257 C256 117.2(10) . .
C263 C257 C256 122.6(10) . .
C259 C258 C257 120.0 . .
C259 C258 H258 120.0 . .
C257 C258 H258 120.0 . .
C258 C259 C260 120.0 . .
C258 C259 H259 120.0 . .
C260 C259 H259 120.0 . .
C259 C260 C262 120.0 . .
C259 C260 C261 124.2(12) . .
C262 C260 C261 115.8(12) . .
C263 C262 C260 120.0 . .
C263 C262 H262 120.0 . .
C260 C262 H262 120.0 . .
C262 C263 C257 120.0 . .
C262 C263 H263 120.0 . .
C257 C263 H263 120.0 . .
O21 C145 O22 118.4(11) . .
O21 C145 C146 119.9(13) . .
O22 C145 C146 121.2(13) . .
O21 C145 In5 62.7(6) . .
O22 C145 In5 55.8(6) . .
C146 C145 In5 173.2(9) . .
C46 O6 In1 94.0(9) . 4_475
O28 C208 O27 122.0(12) . .
O28 C208 C207 123.1(13) . .
O27 C208 C207 114.6(12) . .
O28 C208 In5 61.1(7) . 3_445
O27 C208 In5 60.9(6) . 3_445
C207 C208 In5 173.7(10) . 3_445
O5 C46 O6 121.6(13) . .
O5 C46 C45 123.7(16) . .
O6 C46 C45 114.3(15) . .
O5 C46 In1 64.0(8) . 4_475
O6 C46 In1 57.9(7) . 4_475
C45 C46 In1 172.2(13) . 4_475
C280 O38 In7 103.1(13) . 2
O37 C280 O38 107.3(18) . .
O37 C280 C279 126(2) . .
O38 C280 C279 126(2) . .
C261 O35 In7 87.4(12) . 4_445
C280 O37 In7 99.4(14) . 2
C261 O36 In7 95.4(12) . 4_445
C39 C38 C50 120.0 . .
C39 C38 C37 122.2(9) . .
C50 C38 C37 117.6(9) . .
C38 C39 C40 120.0 . .
C38 C39 H39 120.0 . .
C40 C39 H39 120.0 . .
C41 C40 C39 120.0 . .
C41 C40 H40 120.0 . .
C39 C40 H40 120.0 . .
C40 C41 C49 120.0 . .
C40 C41 C42 120.4(8) . .
C49 C41 C42 119.5(8) . .
C50 C49 C41 120.0 . .
C50 C49 H49 120.0 . .
C41 C49 H49 120.0 . .
C49 C50 C38 120.0 . .
C49 C50 H50 120.0 . .
C38 C50 H50 120.0 . .
O35 C261 O36 117.7(19) . .
O35 C261 C260 120.6(18) . .
O36 C261 C260 121.1(17) . .
O35 C261 In7 63.2(11) . 4_445
O36 C261 In7 55.0(10) . 4_445
C260 C261 In7 176.1(13) . 4_445
C279 C278 C277 120.0 . .
C279 C278 H278 120.0 . .
C277 C278 H278 120.0 . .
C281 C279 C278 120.0 . .
C281 C279 C280 117.4(16) . .
C278 C279 C280 122.5(16) . .
C282 C281 C279 120.0 . .
C282 C281 H281 120.0 . .
C279 C281 H281 120.0 . .
C281 C282 C276 120.0 . .
C281 C282 H282 120.0 . .
C276 C282 H282 120.0 . .
C277 C276 C282 120.0 . .
C277 C276 C275 114.0(14) . .
C282 C276 C275 125.8(14) . .
C276 C277 C278 120.0 . .
C276 C277 H277 120.0 . .
C278 C277 H277 120.0 . .
C287 C286 C285 116.8(17) . .
C287 C286 H286 121.6 . .
C285 C286 H286 121.6 . .
C68 C56 C57 120.0 . .
C68 C56 C55 123.6(9) . .
C57 C56 C55 116.4(9) . .
C67 C68 C56 120.0 . .
C67 C68 H68 120.0 . .
C56 C68 H68 120.0 . .
C68 C67 C59 120.0 . .
C68 C67 H67 120.0 . .
C59 C67 H67 120.0 . .
C58 C59 C67 120.0 . .
C58 C59 C60 117.4(8) . .
C67 C59 C60 122.1(8) . .
C59 C58 C57 120.0 . .
C59 C58 H58 120.0 . .
C57 C58 H58 120.0 . .
C58 C57 C56 120.0 . .
C58 C57 H57 120.0 . .
C56 C57 H57 120.0 . .

loop_
_geom_bond_atom_site_label_1
_geom_bond_atom_site_label_2
_geom_bond_distance
_geom_bond_site_symmetry_2
In3 O11 2.153(9) .
In3 O14 2.187(11) 3
In3 O18 2.201(10) 2_575
In3 O15 2.313(10) 4_565
In3 O13 2.323(11) 3
In3 O12 2.344(9) .
In3 O16 2.348(11) 4_565
In3 O17 2.443(11) 2_575
In3 C73 2.583(12) .
In3 C100 2.602(17) 3
In3 C136 2.634(14) 2_575
In3 C118 2.653(15) 4_565
In5 O22 2.199(9) .
In5 O23 2.211(9) 2_565
In5 O26 2.234(9) 4
In5 O27 2.272(8) 3
In5 O28 2.278(9) 3
In5 O21 2.349(9) .
In5 O25 2.364(9) 4
In5 O24 2.456(9) 2_565
In5 C172 2.596(13) 2_565
In5 C208 2.601(12) 3
In5 C190 2.632(12) 4
In5 C145 2.644(11) .
In2 N3 2.046(12) .
In2 N4 2.074(10) .
In2 N1 2.139(11) .
In2 N2 2.181(10) .
In2 O9 2.273(10) .
In2 O10 2.299(11) .
In1 O6 2.207(11) 4_574
In1 O1 2.280(9) .
In1 O2 2.281(9) .
In1 O3 2.311(8) 2_584
In1 O7 2.317(11) 3
In1 O4 2.320(9) 2_584
In1 O5 2.337(11) 4_574
In1 O8 2.341(11) 3
In1 C1 2.560(14) .
In1 C46 2.600(12) 4_574
In1 C64 2.618(11) 3
In1 C28 2.675(13) 2_584
In4 N8 2.033(12) .
In4 N7 2.051(10) .
In4 N6 2.063(10) .
In4 N5 2.082(11) .
In4 O20 2.577(12) .
In7 O36 2.170(11) 4_544
In7 O31 2.171(12) .
In7 O38 2.195(14) 2_554
In7 O33 2.227(13) 3
In7 O34 2.268(11) 3
In7 O32 2.272(14) .
In7 O37 2.293(15) 2_554
In7 O35 2.356(13) 4_544
In7 C244 2.565(15) 3
In7 C261 2.64(2) 4_544
In7 C217 2.707(15) .
In6 N9 2.049(11) .
In6 N11 2.062(11) .
In6 N10 2.081(10) .
In6 N12 2.163(10) .
In6 O29 2.483(8) .
In6 O30 2.558(11) .
In8 N15 2.078(13) .
In8 N16 2.090(13) .
In8 N13 2.130(13) .
In8 N14 2.175(14) .
In8 O39 2.351(12) .
In8 O40 2.519(11) .
O16 C118 1.307(13) .
O16 In3 2.348(11) 4_464
C230 C231 1.353(15) .
C230 C288 1.444(15) .
C230 C227 1.499(18) .
O21 C145 1.233(14) .
N11 C198 1.382(14) .
N11 C195 1.435(15) .
O18 C136 1.289(13) .
O18 In3 2.201(10) 2_574
O28 C208 1.188(13) .
O28 In5 2.278(9) 3_445
O7 C64 1.239(13) .
O7 In1 2.317(11) 3_445
N7 C126 1.353(16) .
N7 C123 1.481(16) .
O23 C172 1.184(15) .
O23 In5 2.211(9) 2_564
O12 C73 1.178(12) .
O4 C28 1.366(15) .
O4 In1 2.320(9) 2_585
C216 N12 1.310(13) .
C216 C158 1.394(12) .
C216 C215 1.464(12) .
N5 C87 1.363(16) .
N5 C90 1.374(16) .
O5 C46 1.199(17) .
O5 In1 2.337(11) 4_475
C136 O17 1.199(13) .
C136 C135 1.524(13) .
C136 In3 2.634(14) 2_574
O25 C190 1.200(15) .
O25 In5 2.364(9) 4_454
N4 C69 1.302(14) .
N4 C72 1.347(15) .
O2 C1 1.226(15) .
N1 C18 1.318(14) .
N1 C15 1.343(15) .
O22 C145 1.244(14) .
C177 N10 1.386(16) .
C177 C163 1.385(13) .
C177 C178 1.408(14) .
O27 C208 1.281(15) .
O27 In5 2.272(8) 3_445
O1 C1 1.263(15) .
C200 C212 1.3900 .
C200 C201 1.3900 .
C200 C199 1.496(14) .
C212 C211 1.3900 .
C212 H212 0.9500 .
C211 C203 1.3900 .
C211 H211 0.9500 .
C203 C202 1.3900 .
C203 C204 1.490(8) .
C202 C201 1.3900 .
C202 H202 0.9500 .
C201 H201 0.9500 .
N12 C213 1.392(14) .
N3 C51 1.356(16) .
N3 C54 1.392(16) .
N6 C108 1.357(14) .
N6 C105 1.386(14) .
C213 C214 1.425(12) .
C213 C199 1.435(13) .
O8 C64 1.281(14) .
O8 In1 2.341(11) 3_445
O14 C100 1.192(16) .
O14 In3 2.187(11) 3_445
N9 C159 1.413(15) .
N9 C162 1.419(15) .
N10 C180 1.396(15) .
O26 C190 1.267(15) .
O26 In5 2.234(9) 4_454
C36 N2 1.336(16) .
C36 C37 1.465(14) .
C36 C35 1.467(13) .
C267 N15 1.417(19) .
C267 C268 1.428(15) .
C267 C266 1.436(14) .
O24 C172 1.334(16) .
O24 In5 2.456(8) 2_564
O17 In3 2.443(11) 2_574
C27 C26 1.3900 .
C27 C29 1.3900 .
C27 C28 1.462(13) .
C26 C25 1.3900 .
C26 H26 0.9500 .
C25 C24 1.3900 .
C25 H25 0.9500 .
C24 C30 1.3900 .
C24 C23 1.537(8) .
C30 C29 1.3900 .
C30 H30 0.9500 .
C29 H29 0.9500 .
C141 C127 1.348(14) .
C141 C142 1.435(9) .
C141 N8 1.477(17) .
N2 C33 1.281(14) .
N13 C231 1.320(19) .
N13 C234 1.414(17) .
C100 O13 1.160(17) .
C100 C99 1.497(17) .
C100 In3 2.602(17) 3_445
O33 C244 1.258(18) .
O33 In7 2.227(13) 3_445
C142 C143 1.393(9) .
C142 H142 0.9500 .
C231 C232 1.385(15) .
C190 C189 1.460(11) .
C190 In5 2.632(12) 4_454
C64 C63 1.544(10) .
C64 In1 2.618(11) 3_445
C108 C109 1.397(13) .
C108 C107 1.457(13) .
N15 C270 1.335(18) .
C126 C127 1.348(13) .
C126 C125 1.422(13) .
O32 C217 1.27(2) .
C69 C55 1.439(13) .
C69 C70 1.479(13) .
N16 C288 1.40(2) .
N16 C285 1.439(18) .
C17 C16 1.362(13) .
C17 C18 1.393(13) .
C17 H17 0.9500 .
C109 C123 1.452(13) .
C109 C110 1.473(14) .
C76 C75 1.3900 .
C76 C77 1.3900 .
C76 H76 0.9500 .
C75 C74 1.3900 .
C75 H75 0.9500 .
C74 C79 1.3900 .
C74 C73 1.544(13) .
C79 C78 1.3900 .
C79 H79 0.9500 .
C78 C77 1.3900 .
C78 H78 0.9500 .
C77 C80 1.541(7) .
C123 C124 1.457(13) .
C72 C14 1.434(13) .
C72 C71 1.463(13) .
C199 C198 1.442(13) .
C217 O31 1.22(2) .
C217 C218 1.469(13) .
C33 C19 1.385(13) .
C33 C34 1.448(13) .
C52 C53 1.379(14) .
C52 C51 1.432(14) .
C52 H52 0.9500 .
C110 C111 1.3900 .
C110 C122 1.3900 .
C111 C112 1.3900 .
C111 H111 0.9500 .
C112 C113 1.3900 .
C112 H112 0.9500 .
C113 C121 1.3900 .
C113 C114 1.522(9) .
C121 C122 1.3900 .
C121 H121 0.9500 .
C122 H122 0.9500 .
C114 C115 1.3900 .
C114 C120 1.3900 .
C115 C116 1.3900 .
C115 H115 0.9500 .
C116 C117 1.3900 .
C116 H116 0.9500 .
C117 C119 1.3900 .
C117 C118 1.495(15) .
C119 C120 1.3900 .
C119 H119 0.9500 .
C120 H120 0.9500 .
C159 C158 1.413(12) .
C159 C160 1.435(13) .
O11 C73 1.292(12) .
C60 C61 1.3900 .
C60 C66 1.3900 .
C60 C59 1.488(9) .
C61 C62 1.3900 .
C61 H61 0.9500 .
C62 C63 1.3900 .
C62 H62 0.9500 .
C63 C65 1.3900 .
C65 C66 1.3900 .
C65 H65 0.9500 .
C66 H66 0.9500 .
C1 C2 1.512(15) .
O13 In3 2.323(11) 3_445
N8 C144 1.266(16) .
C106 C107 1.362(13) .
C106 C105 1.479(13) .
C106 H106 0.9500 .
C288 C287 1.394(12) .
C87 C86 1.409(14) .
C87 C88 1.481(14) .
C161 C160 1.358(12) .
C161 C162 1.431(13) .
C161 H161 0.9500 .
C23 C22 1.3900 .
C23 C31 1.3900 .
C22 C21 1.3900 .
C22 H22 0.9500 .
C21 C20 1.3900 .
C21 H21 0.9500 .
C20 C32 1.3900 .
C20 C19 1.534(11) .
C32 C31 1.3900 .
C32 H32 0.9500 .
C31 H31 0.9500 .
C2 C3 1.3900 .
C2 C7 1.3900 .
C3 C4 1.3900 .
C3 H3 0.9500 .
C4 C5 1.3900 .
C4 H4 0.9500 .
C5 C6 1.3900 .
C5 C8 1.506(7) .
C6 C7 1.3900 .
C6 H6 0.9500 .
C7 H7 0.9500 .
C160 H160 0.9500 .
C198 C197 1.438(13) .
C162 C163 1.489(13) .
C8 C13 1.3900 .
C8 C9 1.3900 .
C13 C12 1.3900 .
C13 H13 0.9500 .
C12 C11 1.3900 .
C12 H12 0.9500 .
C11 C10 1.3900 .
C11 C14 1.490(13) .
C10 C9 1.3900 .
C10 H10 0.9500 .
C9 H9 0.9500 .
C107 H107 0.9500 .
C18 C19 1.462(13) .
C147 C148 1.3900 .
C147 C146 1.3900 .
C147 H147 0.9500 .
C148 C149 1.3900 .
C148 H148 0.9500 .
C149 C156 1.3900 .
C149 C150 1.476(8) .
C156 C157 1.3900 .
C156 H156 0.9500 .
C157 C146 1.3900 .
C157 H157 0.9500 .
C146 C145 1.460(11) .
C88 C89 1.374(14) .
C88 H88 0.9500 .
C196 C197 1.339(11) .
C196 C195 1.445(13) .
C196 H196 0.9500 .
C158 C153 1.526(12) .
C127 C128 1.502(15) .
C195 C181 1.463(13) .
C90 C91 1.388(13) .
C90 C89 1.401(13) .
C92 C104 1.3900 .
C92 C93 1.3900 .
C92 C91 1.541(15) .
C104 C103 1.3900 .
C104 H104 0.9500 .
C103 C95 1.3900 .
C103 H103 0.9500 .
C95 C94 1.3900 .
C95 C96 1.539(7) .
C94 C93 1.3900 .
C94 H94 0.9500 .
C93 H93 0.9500 .
C51 C37 1.397(14) .
C71 C70 1.373(11) .
C71 H71 0.9500 .
C234 C235 1.424(15) .
C234 C233 1.438(15) .
C215 C214 1.353(12) .
C215 H215 0.9500 .
C214 H214 0.9500 .
C16 C15 1.397(13) .
C16 H16 0.9500 .
C192 C186 1.3900 .
C192 C191 1.3900 .
C192 H192 0.9500 .
C186 C187 1.3900 .
C186 C185 1.494(7) .
C187 C188 1.3900 .
C187 H187 0.9500 .
C188 C189 1.3900 .
C188 H188 0.9500 .
C189 C191 1.3900 .
C191 H191 0.9500 .
C91 C105 1.371(13) .
C144 C86 1.434(14) .
C144 C143 1.469(9) .
C131 C130 1.3900 .
C131 C139 1.3900 .
C131 C132 1.502(10) .
C130 C129 1.3900 .
C130 H130 0.9500 .
C129 C128 1.3900 .
C129 H129 0.9500 .
C128 C140 1.3900 .
C140 C139 1.3900 .
C140 H140 0.9500 .
C139 H139 0.9500 .
C251 C250 1.337(14) .
C251 C252 1.422(14) .
C251 H251 0.9500 .
C250 C249 1.383(15) .
C250 H250 0.9500 .
C204 C205 1.3900 .
C204 C210 1.3900 .
C205 C206 1.3900 .
C205 H205 0.9500 .
C206 C207 1.3900 .
C206 H206 0.9500 .
C207 C209 1.3900 .
C207 C208 1.535(12) .
C209 C210 1.3900 .
C209 H209 0.9500 .
C210 H210 0.9500 .
C180 C179 1.417(14) .
C180 C181 1.444(13) .
C143 H143 0.9500 .
C70 H70 0.9500 .
C244 O34 1.285(19) .
C244 C243 1.523(14) .
C244 In7 2.565(15) 3_445
C55 C54 1.484(14) .
C55 C56 1.551(12) .
C163 C164 1.509(14) .
C15 C14 1.431(13) .
C54 C53 1.440(14) .
C287 C286 1.332(12) .
C287 H287 0.9500 .
C35 C34 1.329(13) .
C35 H35 0.9500 .
C221 C222 1.3900 .
C221 C220 1.3900 .
C221 C224 1.465(13) .
C222 C223 1.3900 .
C222 H222 0.9500 .
C223 C218 1.3900 .
C223 H223 0.9500 .
C218 C219 1.3900 .
C219 C220 1.3900 .
C219 H219 0.9500 .
C220 H220 0.9500 .
C285 C271 1.392(15) .
C285 C286 1.433(12) .
C42 C48 1.3900 .
C42 C43 1.3900 .
C42 C41 1.546(4) .
C48 C47 1.3900 .
C48 H48 0.9500 .
C47 C45 1.3900 .
C47 H47 0.9500 .
C45 C44 1.3900 .
C45 C46 1.534(12) .
C44 C43 1.3900 .
C44 H44 0.9500 .
C43 H43 0.9500 .
C124 C125 1.315(11) .
C124 H124 0.9500 .
C89 H89 0.9500 .
C80 C85 1.3900 .
C80 C81 1.3900 .
C85 C84 1.3900 .
C85 H85 0.9500 .
C84 C83 1.3900 .
C84 H84 0.9500 .
C83 C82 1.3900 .
C83 C86 1.508(13) .
C82 C81 1.3900 .
C82 H82 0.9500 .
C81 H81 0.9500 .
C266 C252 1.404(14) .
C266 C253 1.512(17) .
C34 H34 0.9500 .
C150 C151 1.3900 .
C150 C155 1.3900 .
C151 C152 1.3900 .
C151 H151 0.9500 .
C152 C153 1.3900 .
C152 H152 0.9500 .
C153 C154 1.3900 .
C154 C155 1.3900 .
C154 H154 0.9500 .
C155 H155 0.9500 .
C270 C271 1.368(15) .
C270 C269 1.415(15) .
C166 C165 1.3900 .
C166 C167 1.3900 .
C166 H166 0.9500 .
C165 C164 1.3900 .
C165 H165 0.9500 .
C164 C176 1.3900 .
C176 C175 1.3900 .
C176 H176 0.9500 .
C175 C167 1.3900 .
C175 H175 0.9500 .
C167 C168 1.479(9) .
C197 H197 0.9500 .
C236 C237 1.3900 .
C236 C248 1.3900 .
C236 C235 1.483(17) .
C237 C238 1.3900 .
C237 H237 0.9500 .
C238 C239 1.3900 .
C238 H238 0.9500 .
C239 C247 1.3900 .
C239 C240 1.477(12) .
C247 C248 1.3900 .
C247 H247 0.9500 .
C248 H248 0.9500 .
C233 C232 1.315(12) .
C233 H233 0.9500 .
O34 In7 2.268(11) 3_445
C249 C235 1.381(15) .
C249 N14 1.405(17) .
C134 C135 1.3900 .
C134 C133 1.3900 .
C134 H134 0.9500 .
C135 C137 1.3900 .
C137 C138 1.3900 .
C137 H137 0.9500 .
C138 C132 1.3900 .
C138 H138 0.9500 .
C132 C133 1.3900 .
C133 H133 0.9500 .
N14 C252 1.380(19) .
C232 H232 0.9500 .
C269 C268 1.305(12) .
C269 H269 0.9500 .
C102 C96 1.3900 .
C102 C101 1.3900 .
C102 H102 0.9500 .
C96 C97 1.3900 .
C97 C98 1.3900 .
C97 H97 0.9500 .
C98 C99 1.3900 .
C98 H98 0.9500 .
C99 C101 1.3900 .
C101 H101 0.9500 .
C125 H125 0.9500 .
C181 C182 1.487(14) .
C37 C38 1.534(12) .
C225 C224 1.3900 .
C225 C226 1.3900 .
C225 H225 0.9500 .
C224 C229 1.3900 .
C229 C228 1.3900 .
C229 H229 0.9500 .
C228 C227 1.3900 .
C228 H228 0.9500 .
C227 C226 1.3900 .
C226 H226 0.9500 .
C179 C178 1.366(12) .
C179 H179 0.9500 .
C168 C169 1.3900 .
C168 C174 1.3900 .
C169 C170 1.3900 .
C169 H169 0.9500 .
C170 C171 1.3900 .
C170 H170 0.9500 .
C171 C173 1.3900 .
C171 C172 1.544(13) .
C173 C174 1.3900 .
C173 H173 0.9500 .
C174 H174 0.9500 .
C268 H268 0.9500 .
C271 C272 1.543(14) .
C182 C194 1.3900 .
C182 C183 1.3900 .
C194 C193 1.3900 .
C194 H194 0.9500 .
C193 C185 1.3900 .
C193 H193 0.9500 .
C185 C184 1.3900 .
C184 C183 1.3900 .
C184 H184 0.9500 .
C183 H183 0.9500 .
C178 H178 0.9500 .
C118 O15 1.255(12) .
C118 In3 2.652(14) 4_464
O15 In3 2.313(10) 4_464
O3 C28 1.197(13) .
O3 In1 2.311(8) 2_585
C28 In1 2.675(13) 2_585
C53 H53 0.9500 .
C253 C254 1.3900 .
C253 C265 1.3900 .
C254 C255 1.3900 .
C254 H254 0.9500 .
C255 C256 1.3900 .
C255 H255 0.9500 .
C256 C264 1.3900 .
C256 C257 1.481(12) .
C264 C265 1.3900 .
C264 H264 0.9500 .
C265 H265 0.9500 .
C242 C241 1.3900 .
C242 C243 1.3900 .
C242 H242 0.9500 .
C241 C240 1.3900 .
C241 H241 0.9500 .
C240 C246 1.3900 .
C246 C245 1.3900 .
C246 H246 0.9500 .
C245 C243 1.3900 .
C245 H245 0.9500 .
C172 In5 2.596(13) 2_564
C275 C274 1.3900 .
C275 C283 1.3900 .
C275 C276 1.496(12) .
C274 C273 1.3900 .
C274 H274 0.9500 .
C273 C272 1.3900 .
C273 H273 0.9500 .
C272 C284 1.3900 .
C284 C283 1.3900 .
C284 H284 0.9500 .
C283 H283 0.9500 .
C257 C258 1.3900 .
C257 C263 1.3900 .
C258 C259 1.3900 .
C258 H258 0.9500 .
C259 C260 1.3900 .
C259 H259 0.9500 .
C260 C262 1.3900 .
C260 C261 1.50(2) .
C262 C263 1.3900 .
C262 H262 0.9500 .
C263 H263 0.9500 .
O6 C46 1.229(16) .
O6 In1 2.207(11) 4_475
C208 In5 2.601(12) 3_445
C46 In1 2.600(12) 4_475
O38 C280 1.201(16) .
O38 In7 2.195(14) 2
C280 O37 1.154(16) .
C280 C279 1.447(16) .
O35 C261 1.298(18) .
O35 In7 2.356(13) 4_445
O37 In7 2.293(15) 2
O36 C261 1.307(19) .
O36 In7 2.170(11) 4_445
C38 C39 1.3900 .
C38 C50 1.3900 .
C39 C40 1.3900 .
C39 H39 0.9500 .
C40 C41 1.3900 .
C40 H40 0.9500 .
C41 C49 1.3900 .
C49 C50 1.3900 .
C49 H49 0.9500 .
C50 H50 0.9500 .
C261 In7 2.64(2) 4_445
C278 C279 1.3900 .
C278 C277 1.3900 .
C278 H278 0.9500 .
C279 C281 1.3900 .
C281 C282 1.3900 .
C281 H281 0.9500 .
C282 C276 1.3900 .
C282 H282 0.9500 .
C276 C277 1.3900 .
C277 H277 0.9500 .
C286 H286 0.9500 .
C56 C68 1.3900 .
C56 C57 1.3900 .
C68 C67 1.3900 .
C68 H68 0.9500 .
C67 C59 1.3900 .
C67 H67 0.9500 .
C59 C58 1.3900 .
C58 C57 1.3900 .
C58 H58 0.9500 .
C57 H57 0.9500 .

loop_
_platon_squeeze_void_nr
_platon_squeeze_void_average_x
_platon_squeeze_void_average_y
_platon_squeeze_void_average_z
_platon_squeeze_void_volume
_platon_squeeze_void_count_electrons
_platon_squeeze_void_content
1 -0.026 0.008 0.002 20599 2392 ' '
